data_7120384
loop_
_publ_author_name
'Cronin, Lee'
'Zang, Hong-Ying'
'Purcell, Jamie'
'Long, Deliang'
'Miras, Haralampos N.'

_publ_section_title
;
 Exploring Structural Complexity in the Discovery and Self-Assembly of a
 Family of Nanoscale Chalcoxides from {Se8Mo36} to {Se26Mo68}
;
_journal_name_full 'Chem. Commun.'
_journal_paper_doi 10.1039/C7CC04398H
_journal_year 2017
_chemical_formula_sum 'C48 H192 K28 Mo56 N4 O236 S56 Se20'
_chemical_formula_weight 14444.04
_space_group_crystal_system triclinic
_space_group_IT_number 2
_space_group_name_Hall '-P 1'
_space_group_name_H-M_alt 'P -1'
_symmetry_space_group_name_Hall '-P 1'
_symmetry_space_group_name_H-M 'P -1'
_atom_sites_solution_primary direct
_atom_sites_solution_secondary difmap
_audit_creation_method SHELXL-2014/7
_audit_update_record
;
2017-03-28 deposited with the CCDC.
2017-07-05 downloaded from the CCDC.
;
_cell_angle_alpha 107.720(3)
_cell_angle_beta 101.595(3)
_cell_angle_gamma 105.798(3)
_cell_formula_units_Z 1
_cell_length_a 20.5753(11)
_cell_length_b 21.4339(13)
_cell_length_c 27.9022(16)
_cell_measurement_reflns_used 9927
_cell_measurement_temperature 150(2)
_cell_measurement_theta_max 21.1
_cell_measurement_theta_min 2.20
_cell_volume 10724.1(11)
_computing_cell_refinement Apex2
_computing_data_collection Apex2
_computing_data_reduction Apex2
_computing_molecular_graphics Diamond3
_computing_publication_material WinGX
_computing_structure_refinement 'SHELXL-2014/7 (Sheldrick, 2014)'
_computing_structure_solution 'SHELXL-97 (Sheldrick, 2008)'
_diffrn_ambient_temperature 150(2)
_diffrn_measured_fraction_theta_full 0.991
_diffrn_measured_fraction_theta_max 0.991
_diffrn_measurement_device_type 'Bruker Apex II Quasar'
_diffrn_measurement_method '\w & \f scans'
_diffrn_radiation_type MoK\a
_diffrn_radiation_wavelength 0.71073
_diffrn_reflns_av_R_equivalents 0.1025
_diffrn_reflns_av_unetI/netI 0.1296
_diffrn_reflns_Laue_measured_fraction_full 0.991
_diffrn_reflns_Laue_measured_fraction_max 0.991
_diffrn_reflns_limit_h_max 22
_diffrn_reflns_limit_h_min -22
_diffrn_reflns_limit_k_max 22
_diffrn_reflns_limit_k_min -23
_diffrn_reflns_limit_l_max 30
_diffrn_reflns_limit_l_min -29
_diffrn_reflns_number 108850
_diffrn_reflns_point_group_measured_fraction_full 0.991
_diffrn_reflns_point_group_measured_fraction_max 0.991
_diffrn_reflns_theta_full 22.834
_diffrn_reflns_theta_max 22.834
_diffrn_reflns_theta_min 1.421
_diffrn_source '1uS Microfocus x-ray'
_exptl_absorpt_coefficient_mu 3.896
_exptl_absorpt_correction_T_max 0.7448
_exptl_absorpt_correction_T_min 0.5997
_exptl_absorpt_correction_type empirical
_exptl_absorpt_process_details SADABS
_exptl_crystal_colour orange
_exptl_crystal_density_diffrn 2.237
_exptl_crystal_density_method none
_exptl_crystal_description block
_exptl_crystal_F_000 6856
_exptl_crystal_size_max 0.100
_exptl_crystal_size_mid 0.050
_exptl_crystal_size_min 0.050
_refine_diff_density_max 3.25
_refine_diff_density_min -1.16
_refine_diff_density_rms 0.31
_refine_ls_extinction_method none
_refine_ls_goodness_of_fit_ref 1.032
_refine_ls_hydrogen_treatment undef
_refine_ls_matrix_type full
_refine_ls_number_parameters 1960
_refine_ls_number_reflns 28994
_refine_ls_number_restraints 120
_refine_ls_restrained_S_all 1.030
_refine_ls_R_factor_all 0.1795
_refine_ls_R_factor_gt 0.0976
_refine_ls_shift/su_max 0.001
_refine_ls_shift/su_mean 0.000
_refine_ls_structure_factor_coef Fsqd
_refine_ls_weighting_details 'w=1/[\s^2^(Fo^2^)+(0.1485P)^2^+528.3792P] where P=(Fo^2^+2Fc^2^)/3'
_refine_ls_weighting_scheme calc
_refine_ls_wR_factor_gt 0.2635
_refine_ls_wR_factor_ref 0.3280
_reflns_Friedel_coverage 0.000
_reflns_number_gt 15593
_reflns_number_total 28994
_reflns_threshold_expression 'I > 2\s(I)'
_cod_data_source_file c7cc04398h2.cif
_cod_data_source_block hz5336
_cod_depositor_comments
;
The following automatic conversions were performed:

'_atom_sites_solution_primary' value 'direct methods' was changed to
'direct'.

Automatic conversion script
Id: cif_fix_values 4973 2017-02-22 13:04:09Z antanas 
;
_cod_database_code 7120384
_shelx_shelxl_version_number 2014/7
_shelx_space_group_comment
;
The symmetry employed for this shelxl refinement is uniquely defined
by the following loop, which should always be used as a source of
symmetry information in preference to the above space-group names.
They are only intended as comments.
;
_shelx_estimated_absorpt_t_min 0.697
_shelx_estimated_absorpt_t_max 0.829

loop_
_space_group_symop_operation_xyz
'x, y, z'
'-x, -y, -z'

loop_
_atom_site_label
_atom_site_type_symbol
_atom_site_fract_x
_atom_site_fract_y
_atom_site_fract_z
_atom_site_U_iso_or_equiv
_atom_site_adp_type
_atom_site_occupancy
_atom_site_site_symmetry_order
_atom_site_calc_flag
_atom_site_refinement_flags_posn
_atom_site_refinement_flags_adp
_atom_site_refinement_flags_occupancy
_atom_site_disorder_assembly
_atom_site_disorder_group
Mo1 Mo -0.20609(15) -0.04599(15) 0.32901(13) 0.0610(8) Uani 1 1 d . . . . .
Mo2 Mo -0.10450(13) 0.08192(13) 0.40996(11) 0.0455(7) Uani 1 1 d . . . . .
Mo3 Mo -0.35521(17) -0.09401(16) 0.23617(15) 0.0767(10) Uani 1 1 d . . . . .
Mo4 Mo -0.44096(16) -0.02614(16) 0.19452(14) 0.0753(10) Uani 1 1 d . . . . .
Mo5 Mo -0.43402(13) 0.13547(15) 0.21808(11) 0.0550(8) Uani 1 1 d . . . . .
Mo6 Mo -0.34236(11) 0.27261(14) 0.29089(10) 0.0423(7) Uani 1 1 d . . . . .
Mo7 Mo -0.11507(12) 0.20105(13) 0.25609(10) 0.0412(6) Uani 1 1 d . . . . .
Mo8 Mo -0.09540(13) 0.14273(13) 0.15656(10) 0.0435(7) Uani 1 1 d . . . . .
Mo9 Mo 0.14127(13) 0.49776(15) 0.70739(11) 0.0469(7) Uani 1 1 d . . . . .
Mo10 Mo 0.24541(15) 0.46258(18) 0.76618(13) 0.0635(9) Uani 1 1 d . . . . .
Mo11 Mo 0.31254(15) 0.4793(2) 0.88774(14) 0.0708(10) Uani 1 1 d . . . . .
Mo12 Mo 0.29335(14) 0.54204(18) 0.98756(12) 0.0627(9) Uani 1 1 d . . . . .
Mo13 Mo -0.19711(13) 0.36949(16) -0.03255(11) 0.0536(8) Uani 1 1 d . . . . .
Mo14 Mo -0.09176(13) 0.31770(15) 0.00454(10) 0.0462(7) Uani 1 1 d . . . . .
Mo15 Mo 0.18964(14) 0.12646(15) 0.13750(11) 0.0523(7) Uani 1 1 d . . . . .
Mo16 Mo 0.29439(15) 0.09162(15) 0.19585(11) 0.0558(8) Uani 1 1 d . . . . .
Mo17 Mo 0.36745(13) 0.10726(14) 0.31599(11) 0.0508(7) Uani 1 1 d . . . . .
Mo18 Mo 0.35516(12) 0.17211(13) 0.41856(11) 0.0453(7) Uani 1 1 d . . . . .
Mo19 Mo 0.26091(13) 0.26065(14) 0.46689(10) 0.0441(7) Uani 1 1 d . . . . .
Mo20 Mo 0.15332(12) 0.31073(13) 0.43230(10) 0.0398(6) Uani 1 1 d . . . . .
Mo21 Mo -0.14798(12) 0.50417(13) 0.70972(10) 0.0377(6) Uani 1 1 d . . . . .
Mo22 Mo -0.16042(12) 0.57068(13) 0.81061(10) 0.0404(6) Uani 1 1 d . . . . .
Mo23 Mo -0.12043(12) 0.24253(13) 0.64604(10) 0.0413(6) Uani 1 1 d . . . . .
Mo24 Mo -0.23159(14) 0.19829(15) 0.68925(11) 0.0509(7) Uani 1 1 d . . . . .
Mo25 Mo -0.38835(14) 0.20770(17) 0.68256(13) 0.0621(9) Uani 1 1 d . . . . .
Mo26 Mo -0.47236(13) 0.27472(16) 0.63911(12) 0.0538(8) Uani 1 1 d . . . . .
Mo27 Mo -0.45799(11) 0.37818(13) 0.57311(10) 0.0400(6) Uani 1 1 d . . . . .
Mo28 Mo -0.35776(11) 0.43543(12) 0.52640(9) 0.0357(6) Uani 1 1 d . . . . .
Se1 Se 0.20237(13) 0.43766(14) 0.38602(11) 0.0348(7) Uani 1 1 d . . . . .
Se2 Se -0.03069(14) 0.41732(15) 0.69654(12) 0.0410(7) Uani 1 1 d . . . . .
Se3 Se 0.07666(15) 0.43587(17) 0.06759(12) 0.0504(8) Uani 1 1 d . . . . .
Se4 Se 0.22742(16) 0.29928(17) 0.16588(13) 0.0530(8) Uani 1 1 d . . . . .
Se5 Se 0.02398(17) 0.05659(18) 0.14174(13) 0.0552(9) Uani 1 1 d . . . . .
Se6 Se -0.01244(14) 0.19072(15) 0.36304(12) 0.0408(7) Uani 1 1 d . . . . .
Se7 Se -0.18213(13) 0.33169(16) 0.27284(11) 0.0405(7) Uani 1 1 d . . . . .
Se8 Se -0.14379(16) 0.20305(18) 0.06127(13) 0.0590(9) Uani 1 1 d . . . . .
Se9 Se -0.13203(19) 0.13142(17) 0.52795(14) 0.0596(9) Uani 1 1 d . . . . .
Se10 Se -0.38090(13) 0.33735(15) 0.40162(11) 0.0382(7) Uani 1 1 d . . . . .
S1 S -0.2101(4) 0.0092(4) 0.4131(4) 0.058(2) Uani 1 1 d . . . . .
S2 S -0.1199(4) 0.0395(4) 0.3190(3) 0.055(2) Uani 1 1 d . . . . .
S3 S -0.4398(5) -0.0567(5) 0.2668(5) 0.083(3) Uani 1 1 d . . . . .
S4 S -0.3403(5) -0.0421(5) 0.1763(4) 0.083(3) Uani 1 1 d . . . . .
S5 S -0.4320(3) 0.1915(4) 0.3037(3) 0.053(2) Uani 1 1 d . . . . .
S6 S -0.3269(4) 0.2041(4) 0.2152(3) 0.052(2) Uani 1 1 d . . . . .
S7 S -0.0503(4) 0.1270(4) 0.2335(3) 0.0444(18) Uani 1 1 d . . . . .
S8 S -0.1235(4) 0.2432(4) 0.1879(3) 0.0449(19) Uani 1 1 d . . . . .
S9 S 0.2560(4) 0.5713(5) 0.7620(4) 0.060(2) Uani 1 1 d . . . . .
S10 S 0.1235(4) 0.4024(4) 0.7330(3) 0.056(2) Uani 1 1 d . . . . .
S11 S 0.3621(4) 0.5955(6) 0.9449(4) 0.077(3) Uani 1 1 d . . . . .
S12 S 0.2256(4) 0.4323(5) 0.9223(4) 0.067(3) Uani 1 1 d . . . . .
S13 S -0.2133(4) 0.2713(5) -0.0114(3) 0.055(2) Uani 1 1 d . . . . .
S14 S -0.0765(4) 0.4301(4) 0.0049(3) 0.052(2) Uani 1 1 d . . . . .
S15 S 0.1713(5) 0.0354(4) 0.1677(3) 0.063(2) Uani 1 1 d . . . . .
S16 S 0.3071(4) 0.1988(4) 0.1882(3) 0.054(2) Uani 1 1 d . . . . .
S17 S 0.4191(4) 0.2231(4) 0.3727(3) 0.048(2) Uani 1 1 d . . . . .
S18 S 0.2855(4) 0.0616(4) 0.3541(3) 0.054(2) Uani 1 1 d . . . . .
S19 S 0.2739(4) 0.3570(4) 0.4437(3) 0.0450(19) Uani 1 1 d . . . . .
S20 S 0.1394(4) 0.1985(4) 0.4319(4) 0.053(2) Uani 1 1 d . . . . .
S21 S -0.1699(4) 0.6081(4) 0.7407(3) 0.0425(18) Uani 1 1 d . . . . .
S22 S -0.0994(4) 0.4940(4) 0.7895(3) 0.0442(18) Uani 1 1 d . . . . .
S23 S -0.1512(4) 0.3095(4) 0.7141(3) 0.050(2) Uani 1 1 d . . . . .
S24 S -0.2196(4) 0.1395(4) 0.6087(3) 0.052(2) Uani 1 1 d . . . . .
S25 S -0.3786(5) 0.3231(5) 0.7161(4) 0.065(2) Uani 1 1 d . . . . .
S26 S -0.4645(4) 0.1664(5) 0.5956(4) 0.063(2) Uani 1 1 d . . . . .
S27 S -0.3527(3) 0.4741(4) 0.6148(3) 0.0423(18) Uani 1 1 d . . . . .
S28 S -0.4466(3) 0.3251(4) 0.4920(3) 0.0360(16) Uani 1 1 d . . . . .
K1 K 0.0341(5) 0.1880(8) 0.0684(4) 0.102(4) Uani 0.8 1 d . . P . .
K2 K -0.0148(6) 0.5448(9) 0.6264(6) 0.090(5) Uani 0.65 1 d . . P A 1
K3 K -0.5125(7) 0.2797(7) 0.1890(5) 0.078(4) Uani 0.65 1 d . . P . .
K4 K -0.3164(8) 0.4578(7) 0.3385(6) 0.067(4) Uani 0.55 1 d . . P . .
K4' K -0.6415(19) 0.4600(19) 0.5712(14) 0.061(10) Uiso 0.2 1 d . . P . .
K5 K -0.1230(8) 0.2794(8) 0.4957(7) 0.097(5) Uani 0.6 1 d . . P A .
K6 K 0.1372(10) 0.2582(11) 0.7885(7) 0.092(6) Uani 0.5 1 d . . P . .
K7 K 0.4388(11) 0.3947(12) 0.4389(9) 0.085(7) Uani 0.4 1 d . . P . .
K7' K -0.4845(14) 0.4611(15) 0.3864(11) 0.055(7) Uiso 0.25 1 d . . P . .
K8 K 0.0350(15) 0.5165(16) 0.5877(12) 0.081(8) Uiso 0.3 1 d . . P A 2
K8' K 0.045(2) 0.469(2) 0.5604(17) 0.078(12) Uiso 0.2 1 d . . P A 3
K9' K 0.1430(13) -0.0244(10) -0.0167(8) 0.074(7) Uani 0.35 1 d . . P B 1
K9 K 0.1472(15) 0.0365(16) -0.0317(12) 0.063(8) Uiso 0.25 1 d . . P B 2
K14' K 0.3429(18) 0.2506(19) 0.7085(14) 0.059(9) Uiso 0.2 1 d . . P C 2
K11 K -0.2929(12) 0.4677(12) 0.8718(9) 0.053(6) Uiso 0.3 1 d . . P D 1
K11' K -0.2269(13) 0.3757(13) 0.8081(10) 0.062(6) Uiso 0.3 1 d . . P D 2
K12 K 0.0505(13) 0.2687(14) 0.6123(10) 0.068(7) Uiso 0.3 1 d . . P A 1
K12' K 0.0596(16) 0.2271(17) 0.5239(12) 0.070(8) Uiso 0.25 1 d . . P A 2
K13 K -0.3836(14) 0.4835(14) 0.7354(10) 0.069(7) Uiso 0.3 1 d . . P D 2
K14 K 0.2668(12) 0.2780(12) 0.6329(9) 0.055(6) Uiso 0.3 1 d . . P A 1
K15 K -0.1907(16) -0.0509(16) 0.5280(12) 0.066(8) Uiso 0.25 1 d . . P A .
K16 K -0.344(2) 0.127(2) -0.0175(16) 0.101(12) Uiso 0.25 1 d . . P . .
K17 K -0.049(2) 0.038(2) 0.6887(15) 0.065(10) Uiso 0.2 1 d . . P A 1
K18 K -0.1760(13) -0.0399(12) 0.1888(10) 0.065(7) Uani 0.3 1 d . . P . .
K19 K -0.3831(13) 0.0087(13) 0.5744(13) 0.076(8) Uani 0.3 1 d . . P . .
K20 K -0.3821(19) -0.0936(19) 0.3802(14) 0.060(9) Uiso 0.2 1 d . . P A .
O1 O -0.0345(9) 0.1782(10) 0.4160(8) 0.051(5) Uani 1 1 d . . . . .
O2 O -0.0461(11) 0.0477(10) 0.4291(9) 0.058(6) Uani 1 1 d . . . . .
O3 O -0.3157(11) -0.1087(10) 0.3067(9) 0.071(7) Uani 1 1 d . . . . .
O4 O -0.2765(10) 0.0075(10) 0.3017(8) 0.053(5) Uani 1 1 d . . . . .
O5 O -0.4986(10) 0.0401(11) 0.2199(10) 0.077(7) Uani 1 1 d . . . . .
O6 O -0.4306(11) 0.0445(12) 0.1588(8) 0.079(7) Uani 1 1 d . . . . .
O7 O -0.3661(10) 0.0841(10) 0.2525(8) 0.054(5) Uani 1 1 d . . . . .
O8 O -0.4964(10) 0.1541(11) 0.1827(9) 0.068(7) Uani 1 1 d . . . . .
O9 O -0.3820(11) 0.3153(10) 0.2684(8) 0.060(6) Uani 1 1 d . . . . .
O10 O -0.2638(8) 0.2342(10) 0.3441(7) 0.044(5) Uani 1 1 d . . . . .
O11 O -0.3167(9) 0.3390(9) 0.3688(7) 0.043(5) Uani 1 1 d . . . . .
O12 O -0.3257(8) 0.4057(9) 0.4598(6) 0.035(4) Uani 1 1 d . . . . .
O13 O -0.4291(11) 0.3708(12) 0.3743(9) 0.074(7) Uani 1 1 d . . . . .
O14 O -0.2364(8) 0.3383(9) 0.3099(6) 0.036(4) Uani 1 1 d . . . . .
O15 O -0.1339(9) 0.2905(10) 0.2991(7) 0.048(5) Uani 1 1 d . . . . .
O16 O -0.1292(13) 0.4121(11) 0.3033(7) 0.069(7) Uani 1 1 d . . . . .
O17 O 0.1557(11) 0.4644(12) 0.6481(9) 0.070(7) Uani 1 1 d . . . . .
O18 O 0.2737(13) 0.4253(13) 0.7164(10) 0.081(7) Uani 1 1 d . . . . .
O19 O 0.3427(11) 0.5112(14) 0.8276(9) 0.077(7) Uani 1 1 d . . . . .
O20 O 0.2539(12) 0.4011(14) 0.8111(9) 0.077(7) Uani 1 1 d . . . . .
O21 O -0.1679(12) -0.1027(12) 0.3366(11) 0.080(7) Uani 1 1 d . . . . .
O22 O -0.2504(12) -0.0927(11) 0.2442(10) 0.079(7) Uani 1 1 d . . . . .
O23 O -0.4011(15) -0.1787(13) 0.1955(12) 0.113(10) Uani 1 1 d . . . . .
O24 O -0.5076(12) -0.0947(13) 0.1445(11) 0.096(9) Uani 1 1 d . . . . .
O25 O -0.1726(9) 0.1540(10) 0.3954(8) 0.050(5) Uani 1 1 d . . . . .
O26 O 0.3751(12) 0.4470(16) 0.9037(10) 0.091(9) Uani 1 1 d . . . . .
O27 O 0.3512(11) 0.5226(14) 1.0261(10) 0.084(8) Uani 1 1 d . . . . .
O28 O 0.3039(10) 0.6433(12) 1.0370(9) 0.067(6) Uani 1 1 d . . . . .
O29 O 0.2164(10) 0.5357(12) 1.0260(8) 0.062(6) Uani 1 1 d . . . . .
O30 O 0.2038(9) 0.5793(11) 0.9515(7) 0.050(5) Uani 1 1 d . . . . .
O31 O -0.2066(11) 0.3370(11) -0.0986(8) 0.065(6) Uiso 1 1 d . . . . .
O32 O -0.0864(10) 0.2763(12) -0.0558(8) 0.059(6) Uani 1 1 d . . . . .
O33 O -0.0849(10) 0.3695(11) 0.1012(8) 0.051(5) Uani 1 1 d . . . . .
O34 O 0.2259(10) 0.5099(10) 0.8442(8) 0.051(5) Uani 1 1 d . . . . .
O35 O 0.0985(7) 0.5552(8) 0.7795(5) 0.028(4) Uani 1 1 d . . . . .
O36 O -0.0835(10) 0.2422(10) 0.0363(7) 0.048(5) Uani 1 1 d . . . . .
O37 O -0.2006(13) 0.1351(14) 0.0114(11) 0.107(10) Uani 1 1 d . . . . .
O38 O -0.0893(11) 0.1676(10) 0.0897(8) 0.059(6) Uani 1 1 d . . . . .
O39 O 0.0132(9) 0.3518(11) 0.0476(7) 0.051(5) Uani 1 1 d . . . . .
O40 O 0.1146(12) 0.4252(13) 0.0190(8) 0.075(7) Uani 1 1 d . . . . .
O41 O -0.1390(11) 0.5724(12) 0.8875(8) 0.063(6) Uani 1 1 d . . . . .
O42 O -0.1946(9) 0.1434(10) 0.2391(8) 0.057(6) Uani 1 1 d . . . . .
O43 O -0.1744(10) 0.0796(9) 0.1297(8) 0.056(6) Uani 1 1 d . . . . .
O44 O -0.0443(10) 0.0820(10) 0.1193(7) 0.051(5) Uani 1 1 d . . . . .
O45 O -0.0065(12) -0.0264(12) 0.1027(10) 0.079(7) Uani 1 1 d . . . . .
O46 O 0.0823(10) 0.0978(11) 0.1141(8) 0.055(5) Uani 1 1 d . . . . .
O47 O -0.0411(10) 0.6575(10) 0.8486(8) 0.057(6) Uani 1 1 d . . . . .
O48 O -0.0983(10) 0.4402(10) 0.6723(7) 0.048(5) Uani 1 1 d . . . . .
O49 O 0.0254(12) 0.4611(10) 0.6755(8) 0.058(6) Uani 1 1 d . . . . .
O50 O -0.0489(8) 0.3381(10) 0.6497(7) 0.044(5) Uani 1 1 d . . . . .
O51 O 0.1521(8) 0.4787(9) 0.3614(7) 0.036(4) Uani 1 1 d . . . . .
O52 O 0.1401(9) 0.3857(9) 0.4024(7) 0.038(4) Uani 1 1 d . . . . .
O53 O 0.2508(9) 0.4987(9) 0.4484(7) 0.047(5) Uani 1 1 d . . . . .
O54 O 0.1735(10) 0.2139(11) 0.1273(8) 0.059(6) Uani 1 1 d . . . . .
O55 O -0.1682(10) 0.6641(11) 0.8551(7) 0.053(5) Uani 1 1 d . . . . .
O56 O 0.2826(15) 0.3159(18) 0.1328(13) 0.118(11) Uani 1 1 d . . . . .
O57 O -0.2434(9) 0.5172(11) 0.7956(7) 0.051(5) Uani 1 1 d . . . . .
O58 O -0.2277(9) 0.4423(10) 0.6876(7) 0.048(5) Uani 1 1 d . . . . .
O59 O -0.0816(9) 0.2093(10) 0.3343(7) 0.042(5) Uani 1 1 d . . . . .
O60 O 0.0408(11) 0.2722(11) 0.3945(7) 0.058(6) Uani 1 1 d . . . . .
O61 O 0.1506(10) 0.3525(10) 0.4928(7) 0.053(5) Uani 1 1 d . . . . .
O62 O 0.2751(11) 0.2942(12) 0.5326(8) 0.068(6) Uani 1 1 d . . . . .
O63 O 0.1368(7) 0.2620(8) 0.3379(5) 0.020(3) Uani 1 1 d . . . . .
O64 O 0.2604(8) 0.2049(8) 0.3848(7) 0.036(4) Uani 1 1 d . . . . .
O65 O 0.3652(9) 0.2735(9) 0.4657(7) 0.046(5) Uani 1 1 d . . . . .
O66 O 0.2814(9) 0.1679(10) 0.4621(8) 0.054(5) Uani 1 1 d . . . . .
O67 O 0.4156(9) 0.1566(9) 0.4585(7) 0.045(5) Uani 1 1 d . . . . .
O68 O 0.4276(10) 0.0717(11) 0.3282(9) 0.065(6) Uani 1 1 d . . . . .
O69 O 0.2757(9) 0.1420(9) 0.2740(7) 0.042(5) Uani 1 1 d . . . . .
O70 O 0.3010(11) 0.0292(11) 0.2417(9) 0.068(6) Uani 1 1 d . . . . .
O71 O 0.3913(10) 0.1399(11) 0.2555(8) 0.054(6) Uani 1 1 d . . . . .
O72 O 0.3188(14) 0.0495(13) 0.1460(10) 0.096(9) Uani 1 1 d . . . . .
O73 O 0.2008(13) 0.0899(12) 0.0793(8) 0.078(7) Uani 1 1 d . . . . .
O74 O 0.1534(10) 0.1900(10) 0.2183(7) 0.050(5) Uani 1 1 d . . . . .
O75 O -0.0978(10) 0.2112(10) 0.5744(8) 0.052(5) Uani 1 1 d . . . . .
O76 O -0.0909(9) 0.1528(10) 0.4854(7) 0.046(5) Uani 1 1 d . . . . .
O77 O -0.0952(16) 0.0834(15) 0.5488(11) 0.102(9) Uani 1 1 d . . . . .
O78 O -0.0607(10) 0.2207(10) 0.6796(8) 0.054(5) Uani 1 1 d . . . . .
O79 O -0.1932(11) 0.1659(12) 0.7297(9) 0.065(6) Uani 1 1 d . . . . .
O80 O -0.3400(10) 0.1306(11) 0.6627(8) 0.057(6) Uani 1 1 d . . . . .
O81 O -0.2886(10) 0.2416(10) 0.7375(8) 0.054(5) Uani 1 1 d . . . . .
O82 O -0.1855(9) 0.2854(10) 0.5882(7) 0.046(5) Uani 1 1 d . . . . .
O83 O -0.3019(9) 0.2413(10) 0.6443(8) 0.048(5) Uani 1 1 d . . . . .
O84 O -0.4426(12) 0.1702(13) 0.7105(11) 0.084(8) Uani 1 1 d . . . . .
O85 O -0.5441(11) 0.2528(12) 0.6589(10) 0.072(7) Uani 1 1 d . . . . .
O86 O -0.3905(8) 0.3204(9) 0.6024(7) 0.041(5) Uani 1 1 d . . . . .
O87 O -0.5232(8) 0.2770(10) 0.5650(7) 0.046(5) Uani 1 1 d . . . . .
O88 O -0.4650(9) 0.3784(11) 0.6485(7) 0.049(5) Uani 1 1 d . . . . .
O89 O -0.5192(9) 0.4138(10) 0.5586(8) 0.049(5) Uani 1 1 d . . . . .
O90 O -0.2792(8) 0.3718(10) 0.5441(7) 0.043(5) Uani 1 1 d . . . . .
O91 O -0.3993(10) 0.4810(10) 0.5056(7) 0.053(6) Uani 1 1 d . . . . .
O92 O -0.0240(9) 0.5875(10) 0.7350(8) 0.053(5) Uani 1 1 d . . . . .
O93 O 0.0077(9) 0.2941(9) 0.2919(7) 0.045(5) Uani 1 1 d . . . . .
O94 O 0.0292(10) 0.2288(10) 0.1879(7) 0.049(5) Uiso 1 1 d . . . . .
O101 O -0.5446(11) 0.2823(11) 0.2797(8) 0.065(6) Uiso 1 1 d . . . . .
O102 O -0.0372(10) 0.5850(11) 0.5452(8) 0.058(6) Uiso 1 1 d . . . . .
O103 O -0.2590(14) 0.2745(15) 0.4531(11) 0.098(8) Uiso 1 1 d . . . . .
O104 O -0.1650(17) 0.4025(18) 0.4141(13) 0.076(10) Uiso 0.7 1 d . . P . .
O105 O 0.1790(19) 0.3318(19) 0.5992(14) 0.087(11) Uiso 0.7 1 d . . P . .
O106 O 0.3831(17) 0.7579(17) 1.0229(13) 0.074(9) Uiso 0.7 1 d . . P . .
O107 O -0.3251(14) 0.0700(14) 0.1168(10) 0.078(8) Uiso 0.9 1 d . . P . .
O108 O 0.3691(16) 0.1090(17) 0.0869(13) 0.070(9) Uiso 0.7 1 d . . P . .
O109 O -0.5023(18) -0.2727(18) 0.2201(14) 0.080(10) Uiso 0.7 1 d . . P . .
O110 O 0.176(2) -0.072(2) 0.2255(16) 0.079(12) Uiso 0.6 1 d . . P . .
O111 O -0.221(2) 0.496(2) 0.4388(18) 0.096(14) Uiso 0.6 1 d . . P . .
O112 O 0.334(2) 0.204(2) 0.5731(18) 0.071(13) Uiso 0.5 1 d . . P . .
O113 O 0.3491(19) 0.344(2) 0.3252(14) 0.069(10) Uiso 0.6 1 d . . P . .
O114 O 0.423(2) 0.650(2) 0.8579(15) 0.073(11) Uiso 0.6 1 d . . P . .
O115 O -0.567(2) 0.381(2) 0.1862(18) 0.071(13) Uiso 0.5 1 d . . P . .
O116 O -0.440(2) -0.008(3) -0.0756(18) 0.076(14) Uiso 0.5 1 d . . P . .
O117 O -0.258(3) -0.100(3) 0.079(2) 0.079(17) Uiso 0.4 1 d . . P . .
O118 O 0.390(3) 0.325(3) 0.822(2) 0.075(14) Uiso 0.5 1 d . . P E 1
O119 O 0.173(2) 0.137(2) 0.5678(17) 0.069(12) Uiso 0.5 1 d . . P . .
O120 O 0.402(3) 0.391(3) 0.661(2) 0.071(16) Uiso 0.4 1 d . . P . .
O121 O -0.254(2) 0.602(2) 0.9219(18) 0.074(13) Uiso 0.5 1 d . . P . .
O122 O -0.327(3) 0.631(3) 1.007(2) 0.066(15) Uiso 0.4 1 d . . P . .
O123 O -0.329(2) -0.039(3) 0.4983(19) 0.051(13) Uiso 0.4 1 d . . P A .
O124 O 0.504(3) 0.423(3) 0.885(2) 0.077(17) Uiso 0.4 1 d . . P . .
O125 O 0.543(3) 0.691(3) 0.948(2) 0.076(17) Uiso 0.4 1 d . . P . .
O126 O -0.162(3) 0.092(3) -0.069(2) 0.064(15) Uiso 0.4 1 d . . P . .
O127 O 0.334(4) 0.231(4) 0.067(3) 0.10(2) Uiso 0.35 1 d . . P . .
O128 O 0.172(3) 0.194(4) 0.015(3) 0.09(2) Uiso 0.4 1 d . . P . .
O129 O 0.056(5) -0.059(5) 0.013(4) 0.09(3) Uiso 0.3 1 d . . P B 2
O130 O -0.607(3) -0.354(3) 0.130(2) 0.075(17) Uiso 0.4 1 d . . P . .
O131 O -0.100(2) 0.317(2) 0.4083(17) 0.043(12) Uiso 0.4 1 d . . P . .
O132 O 0.271(3) 0.231(3) 0.811(2) 0.081(18) Uiso 0.4 1 d . . P A .
O133 O 0.322(3) 0.710(3) 0.891(2) 0.085(18) Uiso 0.4 1 d . . P . .
O134 O -0.380(3) 0.149(3) 0.078(2) 0.039(15) Uiso 0.3 1 d . . P . .
O135 O 0.439(4) -0.228(4) 0.168(3) 0.061(19) Uiso 0.3 1 d . . P . .
O136 O 0.529(4) 0.783(4) 1.071(3) 0.08(2) Uiso 0.3 1 d . . P . .
O137 O 0.516(4) 0.482(5) 0.983(3) 0.08(2) Uiso 0.3 1 d . . P F 1
O138 O -0.562(3) 0.435(4) 0.294(3) 0.058(18) Uiso 0.3 1 d . . P . .
O139 O 0.064(3) 0.249(4) -0.011(3) 0.056(18) Uiso 0.3 1 d . . P . .
O140 O 0.265(3) 0.004(3) 0.002(3) 0.053(17) Uiso 0.3 1 d . . P B 2
O141 O 0.362(3) 0.338(3) 0.803(2) 0.035(14) Uiso 0.3 1 d . . P C 2
O142 O -0.108(4) 0.066(4) 0.673(3) 0.07(2) Uiso 0.3 1 d . . P G 2
O143 O -0.060(4) -0.017(4) 0.708(3) 0.08(2) Uiso 0.3 1 d . . P H 2
O144 O 0.494(5) 0.436(5) 0.992(4) 0.10(3) Uiso 0.3 1 d . . P I 2
O145 O 0.139(4) 0.239(5) 0.683(3) 0.09(3) Uiso 0.3 1 d . . P A .
N1 N 0.325(2) -0.1389(17) 0.1731(16) 0.071(11) Uiso 0.7 1 d D . P . .
N2 N 0.5996(14) 0.1047(14) 0.4446(10) 0.028(7) Uiso 0.7 1 d D . P . .
N3 N -0.0098(15) 0.3427(15) -0.1460(11) 0.019(7) Uiso 0.6 1 d D . P . .
C1 C -0.2696(14) 0.0731(16) 0.3145(12) 0.049(5) Uani 1 1 d . U . . .
C2 C -0.2233(15) 0.1383(15) 0.3572(13) 0.048(5) Uani 1 1 d . U . . .
C3 C -0.2653(14) 0.1731(16) 0.3325(12) 0.046(5) Uani 1 1 d . U . . .
C4 C -0.3119(15) 0.1059(15) 0.2906(13) 0.048(5) Uani 1 1 d . U . . .
C5 C 0.2351(13) 0.1742(14) 0.2880(10) 0.035(4) Uani 1 1 d . U . . .
C6 C 0.1818(13) 0.1955(13) 0.2647(11) 0.034(4) Uani 1 1 d . U . . .
C7 C 0.1751(13) 0.2280(13) 0.3197(10) 0.031(4) Uiso 1 1 d . U . . .
C8 C 0.2291(13) 0.2040(13) 0.3397(10) 0.030(4) Uani 1 1 d . U . . .
C9 C 0.1206(14) 0.5979(16) 0.8822(12) 0.047(5) Uani 1 1 d . U . . .
C10 C 0.1757(14) 0.5749(15) 0.9074(13) 0.048(5) Uani 1 1 d . U . . .
C11 C 0.1854(14) 0.5437(15) 0.8576(12) 0.046(5) Uani 1 1 d . U . . .
C12 C 0.1276(13) 0.5614(15) 0.8266(12) 0.045(5) Uani 1 1 d . U . . .
C13 C -0.2825(13) 0.3352(14) 0.5704(11) 0.038(4) Uani 1 1 d . U . . .
C14 C -0.2412(14) 0.2973(14) 0.5913(10) 0.038(4) Uani 1 1 d . U . . .
C15 C -0.2938(13) 0.2778(14) 0.6161(10) 0.038(4) Uani 1 1 d . U . . .
C16 C -0.3336(14) 0.3138(14) 0.5982(10) 0.037(4) Uani 1 1 d . U . . .
C17 C 0.3505(16) -0.0744(15) 0.1592(12) 0.021(8) Uiso 0.7 1 d D . P . .
C18 C 0.358(2) -0.094(3) 0.2321(19) 0.063(13) Uiso 0.7 1 d . . P . .
C19 C 0.244(2) -0.178(3) 0.1605(19) 0.063(13) Uiso 0.7 1 d . . P . .
C20 C 0.353(3) -0.201(3) 0.162(2) 0.069(14) Uiso 0.7 1 d . . P . .
C21 C 0.540(3) 0.044(3) 0.438(3) 0.10(2) Uiso 0.7 1 d . . P . .
C22 C 0.576(2) 0.164(2) 0.4538(17) 0.053(12) Uiso 0.7 1 d . . P . .
C23 C 0.662(3) 0.119(3) 0.490(2) 0.078(15) Uiso 0.7 1 d . . P . .
C24 C 0.622(3) 0.091(3) 0.3962(15) 0.073(14) Uiso 0.7 1 d D . P . .
C25 C 0.040(3) 0.354(3) -0.097(2) 0.068(16) Uiso 0.6 1 d . . P . .
C26 C 0.027(4) 0.393(4) -0.168(3) 0.14(3) Uiso 0.6 1 d D . P . .
C27 C -0.071(3) 0.363(3) -0.141(2) 0.072(17) Uiso 0.6 1 d . . P . .

loop_
_atom_site_aniso_label
_atom_site_aniso_U_11
_atom_site_aniso_U_22
_atom_site_aniso_U_33
_atom_site_aniso_U_23
_atom_site_aniso_U_13
_atom_site_aniso_U_12
Mo1 0.0553(17) 0.0397(17) 0.086(2) 0.0276(16) 0.0218(16) 0.0090(14)
Mo2 0.0377(14) 0.0421(16) 0.0618(18) 0.0310(14) 0.0156(13) 0.0091(12)
Mo3 0.061(2) 0.0445(18) 0.096(3) 0.0139(18) 0.0092(18) 0.0018(15)
Mo4 0.0471(17) 0.0484(19) 0.090(2) 0.0065(18) -0.0027(17) -0.0032(15)
Mo5 0.0288(14) 0.0542(18) 0.0545(18) 0.0069(15) -0.0050(12) 0.0021(13)
Mo6 0.0203(12) 0.0488(16) 0.0416(15) 0.0128(13) 0.0016(11) -0.0010(11)
Mo7 0.0313(13) 0.0441(15) 0.0489(16) 0.0263(13) 0.0065(12) 0.0090(12)
Mo8 0.0398(14) 0.0400(15) 0.0449(16) 0.0203(13) 0.0016(12) 0.0093(12)
Mo9 0.0389(14) 0.0601(18) 0.0619(18) 0.0392(15) 0.0217(13) 0.0254(13)
Mo10 0.0561(18) 0.097(2) 0.079(2) 0.059(2) 0.0344(16) 0.0508(18)
Mo11 0.0501(17) 0.113(3) 0.090(2) 0.072(2) 0.0277(17) 0.0483(19)
Mo12 0.0392(15) 0.094(2) 0.074(2) 0.0598(19) 0.0106(14) 0.0260(16)
Mo13 0.0371(15) 0.077(2) 0.0487(17) 0.0397(16) 0.0032(13) 0.0134(14)
Mo14 0.0371(14) 0.0587(18) 0.0407(15) 0.0256(14) 0.0055(12) 0.0111(13)
Mo15 0.0528(16) 0.0528(18) 0.0434(16) 0.0141(14) 0.0041(13) 0.0199(14)
Mo16 0.0552(17) 0.0534(18) 0.0525(18) 0.0142(15) 0.0055(14) 0.0250(15)
Mo17 0.0413(15) 0.0466(16) 0.0590(18) 0.0202(14) 0.0004(13) 0.0181(13)
Mo18 0.0324(13) 0.0421(15) 0.0548(17) 0.0243(14) -0.0021(12) 0.0080(12)
Mo19 0.0401(14) 0.0475(16) 0.0437(15) 0.0259(13) 0.0017(12) 0.0125(12)
Mo20 0.0340(13) 0.0435(15) 0.0455(15) 0.0271(13) 0.0078(11) 0.0110(12)
Mo21 0.0327(13) 0.0402(15) 0.0416(15) 0.0232(12) 0.0062(11) 0.0104(11)
Mo22 0.0326(13) 0.0465(16) 0.0405(15) 0.0230(13) 0.0041(11) 0.0094(12)
Mo23 0.0359(14) 0.0458(16) 0.0521(16) 0.0333(13) 0.0155(12) 0.0114(12)
Mo24 0.0446(15) 0.0602(18) 0.0643(19) 0.0441(16) 0.0225(14) 0.0161(14)
Mo25 0.0461(16) 0.079(2) 0.087(2) 0.0590(19) 0.0357(16) 0.0194(15)
Mo26 0.0356(14) 0.068(2) 0.071(2) 0.0419(17) 0.0275(14) 0.0132(14)
Mo27 0.0220(12) 0.0500(16) 0.0444(15) 0.0190(13) 0.0087(11) 0.0074(11)
Mo28 0.0240(12) 0.0371(14) 0.0385(14) 0.0142(12) 0.0067(11) 0.0020(11)
Se1 0.0268(14) 0.0374(16) 0.0399(16) 0.0216(14) 0.0045(12) 0.0072(12)
Se2 0.0341(15) 0.0443(18) 0.0532(19) 0.0308(15) 0.0121(14) 0.0141(13)
Se3 0.0415(17) 0.060(2) 0.0492(19) 0.0338(17) 0.0060(15) 0.0095(15)
Se4 0.0426(17) 0.057(2) 0.058(2) 0.0238(17) 0.0106(15) 0.0183(16)
Se5 0.060(2) 0.056(2) 0.0493(19) 0.0239(17) 0.0084(16) 0.0235(17)
Se6 0.0322(15) 0.0467(18) 0.0525(18) 0.0339(16) 0.0120(13) 0.0112(13)
Se7 0.0269(14) 0.0527(19) 0.0468(18) 0.0295(15) 0.0084(13) 0.0119(13)
Se8 0.0400(18) 0.064(2) 0.063(2) 0.0383(19) -0.0032(16) 0.0024(16)
Se9 0.075(2) 0.048(2) 0.063(2) 0.0333(18) 0.0303(18) 0.0134(17)
Se10 0.0237(14) 0.0467(18) 0.0383(16) 0.0175(14) 0.0073(12) 0.0043(13)
S1 0.049(5) 0.039(5) 0.080(6) 0.025(4) 0.021(4) 0.003(4)
S2 0.051(5) 0.049(5) 0.069(6) 0.031(4) 0.021(4) 0.011(4)
S3 0.046(5) 0.050(6) 0.124(9) 0.024(6) 0.012(5) -0.004(4)
S4 0.076(7) 0.055(6) 0.087(7) 0.005(5) 0.012(6) 0.012(5)
S5 0.021(4) 0.051(5) 0.070(6) 0.018(4) 0.009(4) -0.003(3)
S6 0.036(4) 0.060(5) 0.039(4) 0.008(4) 0.004(3) 0.004(4)
S7 0.044(4) 0.046(5) 0.043(4) 0.022(4) 0.005(3) 0.017(4)
S8 0.045(4) 0.048(5) 0.043(4) 0.025(4) 0.004(3) 0.017(4)
S9 0.036(4) 0.086(6) 0.083(6) 0.060(5) 0.026(4) 0.025(4)
S10 0.060(5) 0.054(5) 0.073(6) 0.042(5) 0.020(4) 0.029(4)
S11 0.042(5) 0.112(8) 0.100(8) 0.069(7) 0.021(5) 0.028(5)
S12 0.055(5) 0.093(7) 0.091(7) 0.071(6) 0.027(5) 0.037(5)
S13 0.037(4) 0.071(6) 0.055(5) 0.040(5) 0.003(4) 0.005(4)
S14 0.037(4) 0.073(6) 0.055(5) 0.042(5) 0.007(4) 0.017(4)
S15 0.064(5) 0.045(5) 0.063(6) 0.017(4) -0.009(4) 0.016(4)
S16 0.048(5) 0.062(5) 0.056(5) 0.027(4) 0.014(4) 0.021(4)
S17 0.037(4) 0.047(5) 0.059(5) 0.029(4) 0.005(4) 0.008(4)
S18 0.039(4) 0.045(5) 0.066(5) 0.027(4) -0.004(4) 0.006(4)
S19 0.030(4) 0.040(4) 0.054(5) 0.021(4) -0.005(3) 0.007(3)
S20 0.037(4) 0.053(5) 0.085(6) 0.048(5) 0.019(4) 0.016(4)
S21 0.040(4) 0.044(4) 0.040(4) 0.019(4) 0.005(3) 0.014(3)
S22 0.043(4) 0.050(5) 0.046(4) 0.032(4) 0.007(3) 0.018(4)
S23 0.054(5) 0.061(5) 0.056(5) 0.040(4) 0.025(4) 0.026(4)
S24 0.039(4) 0.043(5) 0.069(6) 0.028(4) 0.013(4) 0.001(4)
S25 0.059(5) 0.086(7) 0.070(6) 0.050(5) 0.031(5) 0.024(5)
S26 0.044(5) 0.059(6) 0.094(7) 0.045(5) 0.026(5) 0.010(4)
S27 0.029(4) 0.047(4) 0.044(4) 0.016(4) 0.008(3) 0.006(3)
S28 0.023(3) 0.037(4) 0.043(4) 0.018(3) 0.006(3) 0.002(3)
K1 0.053(6) 0.190(14) 0.075(7) 0.063(9) 0.012(5) 0.055(8)
K2 0.054(7) 0.170(15) 0.107(11) 0.110(11) 0.043(7) 0.053(9)
K3 0.073(8) 0.099(10) 0.065(8) 0.051(8) 0.018(7) 0.016(7)
K4 0.084(10) 0.057(9) 0.070(9) 0.029(8) 0.048(8) 0.019(7)
K5 0.076(10) 0.069(10) 0.126(13) 0.046(10) -0.011(9) 0.018(8)
K6 0.084(12) 0.110(15) 0.088(13) 0.040(12) 0.008(10) 0.055(11)
K7 0.061(12) 0.090(16) 0.110(18) 0.050(14) 0.010(12) 0.034(12)
K9' 0.103(17) 0.040(12) 0.039(12) -0.018(10) -0.020(11) 0.032(12)
K18 0.071(16) 0.036(13) 0.073(17) 0.017(13) 0.014(14) 0.007(12)
K19 0.067(16) 0.049(15) 0.13(3) 0.068(17) 0.027(16) 0.016(13)
O1 0.031(10) 0.064(14) 0.061(13) 0.027(11) 0.023(10) 0.013(10)
O2 0.067(14) 0.051(13) 0.086(16) 0.051(12) 0.031(12) 0.033(11)
O3 0.070(15) 0.035(12) 0.094(18) 0.009(12) 0.029(13) 0.011(11)
O4 0.042(12) 0.042(13) 0.052(13) 0.010(10) 0.003(10) -0.003(10)
O5 0.024(11) 0.044(13) 0.105(19) 0.001(13) -0.015(11) -0.017(10)
O6 0.046(13) 0.071(16) 0.058(14) -0.014(13) -0.023(11) 0.000(12)
O7 0.043(12) 0.037(12) 0.061(14) 0.012(11) -0.001(11) 0.003(10)
O8 0.033(11) 0.067(15) 0.090(17) 0.021(13) -0.003(11) 0.022(11)
O9 0.063(13) 0.034(12) 0.048(13) -0.012(10) 0.031(11) -0.015(10)
O10 0.020(9) 0.042(12) 0.061(13) 0.029(10) -0.001(9) -0.002(8)
O11 0.035(10) 0.045(12) 0.043(11) 0.015(10) 0.017(9) 0.002(9)
O12 0.033(10) 0.055(12) 0.028(10) 0.027(9) 0.015(8) 0.014(9)
O13 0.062(14) 0.071(16) 0.065(15) 0.023(13) 0.004(12) 0.000(12)
O14 0.036(10) 0.038(11) 0.029(10) 0.019(9) 0.006(8) 0.002(8)
O15 0.037(11) 0.066(14) 0.053(12) 0.037(11) 0.016(9) 0.020(10)
O16 0.13(2) 0.061(15) 0.031(11) 0.030(11) 0.015(12) 0.054(15)
O17 0.069(15) 0.086(17) 0.075(16) 0.038(14) 0.024(12) 0.047(14)
O18 0.090(18) 0.082(18) 0.12(2) 0.060(16) 0.064(16) 0.052(15)
O19 0.046(13) 0.13(2) 0.096(18) 0.085(17) 0.025(12) 0.039(14)
O20 0.091(17) 0.12(2) 0.095(18) 0.081(17) 0.053(14) 0.081(16)
O21 0.070(16) 0.061(15) 0.13(2) 0.047(16) 0.042(15) 0.031(13)
O22 0.070(15) 0.051(14) 0.101(19) 0.016(14) 0.014(14) 0.021(12)
O23 0.11(2) 0.051(16) 0.13(2) 0.002(16) 0.005(19) 0.018(16)
O24 0.059(15) 0.063(16) 0.11(2) 0.011(15) -0.020(14) -0.004(13)
O25 0.033(11) 0.056(13) 0.055(13) 0.027(11) 0.001(10) 0.012(10)
O26 0.065(15) 0.15(3) 0.11(2) 0.09(2) 0.035(15) 0.064(17)
O27 0.053(14) 0.12(2) 0.104(19) 0.082(18) 0.016(13) 0.037(14)
O28 0.032(11) 0.092(17) 0.082(16) 0.046(14) 0.002(11) 0.027(12)
O29 0.051(12) 0.101(18) 0.058(14) 0.060(13) 0.012(11) 0.035(12)
O30 0.045(11) 0.082(15) 0.046(12) 0.051(12) 0.010(10) 0.029(11)
O32 0.055(13) 0.081(16) 0.049(13) 0.030(12) 0.018(10) 0.026(12)
O33 0.047(12) 0.063(14) 0.062(14) 0.038(12) 0.019(10) 0.029(11)
O34 0.041(11) 0.056(13) 0.067(14) 0.042(11) 0.010(10) 0.020(10)
O35 0.018(8) 0.039(10) 0.006(8) 0.004(8) -0.002(7) -0.010(7)
O36 0.050(12) 0.066(14) 0.033(11) 0.025(10) 0.009(9) 0.023(11)
O37 0.072(17) 0.09(2) 0.12(2) 0.073(18) -0.027(16) -0.019(15)
O38 0.068(14) 0.045(13) 0.059(14) 0.030(11) -0.001(11) 0.020(11)
O39 0.028(10) 0.083(15) 0.036(11) 0.027(11) 0.006(9) 0.007(10)
O40 0.075(16) 0.11(2) 0.047(13) 0.044(14) 0.027(12) 0.015(14)
O41 0.069(14) 0.084(16) 0.042(12) 0.042(12) 0.003(11) 0.028(13)
O42 0.035(11) 0.051(13) 0.073(15) 0.033(12) 0.005(10) -0.007(10)
O43 0.053(12) 0.027(11) 0.065(14) 0.013(10) -0.003(10) 0.002(9)
O44 0.052(12) 0.056(13) 0.053(13) 0.032(11) 0.006(10) 0.025(10)
O45 0.070(16) 0.061(16) 0.101(19) 0.026(14) 0.033(14) 0.016(13)
O46 0.052(12) 0.058(14) 0.050(13) 0.021(11) 0.004(10) 0.018(11)
O47 0.047(12) 0.041(12) 0.055(13) 0.009(10) -0.008(10) 0.001(10)
O48 0.051(12) 0.056(13) 0.045(12) 0.029(10) 0.014(10) 0.019(10)
O49 0.126(19) 0.063(14) 0.055(13) 0.055(12) 0.063(13) 0.074(14)
O50 0.026(10) 0.055(13) 0.051(12) 0.031(10) 0.009(9) 0.005(9)
O51 0.029(9) 0.044(11) 0.041(11) 0.028(9) 0.006(8) 0.011(8)
O52 0.042(11) 0.029(10) 0.047(11) 0.025(9) 0.012(9) 0.006(8)
O53 0.033(10) 0.039(11) 0.053(12) 0.009(10) 0.013(9) 0.001(9)
O54 0.050(12) 0.068(15) 0.045(12) 0.021(11) -0.006(10) 0.014(11)
O55 0.054(12) 0.063(14) 0.046(12) 0.030(11) 0.008(10) 0.024(11)
O56 0.09(2) 0.16(3) 0.16(3) 0.10(3) 0.09(2) 0.07(2)
O57 0.029(10) 0.084(15) 0.038(11) 0.025(11) 0.014(9) 0.013(10)
O58 0.048(12) 0.056(13) 0.048(12) 0.032(11) 0.013(10) 0.019(10)
O59 0.033(10) 0.061(13) 0.041(11) 0.027(10) 0.012(9) 0.022(9)
O60 0.085(15) 0.068(15) 0.028(11) 0.017(10) -0.005(10) 0.058(13)
O61 0.052(12) 0.058(13) 0.047(12) 0.021(11) 0.009(10) 0.022(10)
O62 0.060(14) 0.090(17) 0.054(14) 0.042(13) 0.001(11) 0.023(13)
O63 0.012(8) 0.023(9) 0.015(8) 0.003(7) -0.002(6) 0.002(7)
O64 0.029(9) 0.026(10) 0.040(11) 0.017(9) -0.003(8) -0.005(8)
O65 0.049(11) 0.032(11) 0.046(12) 0.014(9) -0.004(9) 0.010(9)
O66 0.042(11) 0.055(13) 0.072(14) 0.040(12) 0.007(10) 0.020(10)
O67 0.033(10) 0.044(12) 0.058(13) 0.029(10) 0.005(9) 0.011(9)
O68 0.043(12) 0.053(14) 0.087(17) 0.027(12) 0.010(11) 0.006(10)
O69 0.030(10) 0.042(11) 0.043(11) 0.015(9) -0.001(9) 0.006(9)
O70 0.067(14) 0.046(13) 0.077(16) 0.020(12) 0.008(12) 0.014(11)
O71 0.046(12) 0.075(15) 0.059(13) 0.025(12) 0.023(10) 0.041(11)
O72 0.11(2) 0.073(18) 0.078(18) -0.002(14) -0.002(15) 0.050(16)
O73 0.107(19) 0.064(16) 0.049(14) 0.015(12) 0.004(13) 0.032(14)
O74 0.046(12) 0.051(13) 0.043(12) 0.013(10) 0.006(10) 0.013(10)
O75 0.057(12) 0.061(14) 0.077(15) 0.054(12) 0.047(11) 0.031(11)
O76 0.048(11) 0.056(13) 0.041(11) 0.026(10) 0.013(9) 0.022(10)
O77 0.14(2) 0.11(2) 0.09(2) 0.051(18) 0.051(18) 0.07(2)
O78 0.044(11) 0.062(14) 0.075(15) 0.054(12) 0.018(10) 0.015(10)
O79 0.065(14) 0.075(16) 0.090(17) 0.062(14) 0.038(13) 0.033(12)
O80 0.050(12) 0.068(15) 0.066(14) 0.045(12) 0.025(11) 0.015(11)
O81 0.059(13) 0.059(13) 0.060(13) 0.040(11) 0.029(11) 0.017(11)
O82 0.028(10) 0.068(14) 0.061(13) 0.046(11) 0.016(9) 0.022(10)
O83 0.031(10) 0.057(13) 0.063(13) 0.034(11) 0.017(10) 0.011(9)
O84 0.076(16) 0.092(19) 0.13(2) 0.082(18) 0.057(16) 0.030(14)
O85 0.071(15) 0.089(18) 0.105(19) 0.074(16) 0.052(14) 0.041(13)
O86 0.018(9) 0.049(12) 0.054(12) 0.031(10) 0.009(9) 0.000(8)
O87 0.010(8) 0.065(13) 0.064(13) 0.033(11) 0.010(8) 0.003(9)
O88 0.032(10) 0.074(14) 0.049(12) 0.024(11) 0.025(9) 0.023(10)
O89 0.027(10) 0.060(13) 0.059(13) 0.026(11) 0.012(9) 0.011(9)
O90 0.020(9) 0.067(13) 0.045(12) 0.033(11) 0.007(8) 0.011(9)
O91 0.055(12) 0.048(12) 0.029(11) -0.003(10) 0.023(9) -0.008(10)
O92 0.025(10) 0.058(13) 0.079(15) 0.042(12) 0.009(10) 0.004(9)
O93 0.035(10) 0.041(11) 0.050(12) 0.027(10) -0.001(9) -0.003(9)
C1 0.031(10) 0.048(11) 0.063(12) 0.020(9) 0.023(9) 0.002(8)
C2 0.029(10) 0.049(11) 0.062(12) 0.021(9) 0.023(9) 0.001(8)
C3 0.029(10) 0.045(11) 0.063(12) 0.024(9) 0.022(9) 0.000(8)
C4 0.031(10) 0.045(11) 0.064(12) 0.022(9) 0.023(9) 0.001(8)
C5 0.030(8) 0.033(8) 0.044(8) 0.018(7) 0.007(7) 0.012(7)
C6 0.031(7) 0.030(7) 0.040(7) 0.017(7) 0.003(7) 0.012(6)
C8 0.032(7) 0.033(7) 0.040(7) 0.026(7) 0.012(6) 0.018(6)
C9 0.027(9) 0.052(11) 0.063(12) 0.034(10) 0.012(9) 0.006(8)
C10 0.029(9) 0.052(11) 0.064(11) 0.034(10) 0.011(9) 0.007(8)
C11 0.031(9) 0.048(11) 0.064(12) 0.035(10) 0.011(9) 0.007(8)
C12 0.028(9) 0.047(11) 0.064(11) 0.031(10) 0.015(9) 0.010(8)
C13 0.032(9) 0.039(10) 0.037(10) 0.020(8) 0.005(7) 0.004(8)
C14 0.036(9) 0.038(10) 0.037(10) 0.020(8) 0.007(7) 0.005(8)
C15 0.037(10) 0.036(10) 0.035(10) 0.020(8) 0.006(8) 0.002(8)
C16 0.033(9) 0.036(10) 0.036(10) 0.020(8) 0.006(7) 0.000(8)

loop_
_atom_type_symbol
_atom_type_description
_atom_type_scat_dispersion_real
_atom_type_scat_dispersion_imag
_atom_type_scat_source
Mo Mo -1.6832 0.6857 'International Tables Vol C Tables 4.2.6.8 and 6.1.1.4'
Se Se -0.0929 2.2259 'International Tables Vol C Tables 4.2.6.8 and 6.1.1.4'
S S 0.1246 0.1234 'International Tables Vol C Tables 4.2.6.8 and 6.1.1.4'
K K 0.2009 0.2494 'International Tables Vol C Tables 4.2.6.8 and 6.1.1.4'
O O 0.0106 0.0060 'International Tables Vol C Tables 4.2.6.8 and 6.1.1.4'
N N 0.0061 0.0033 'International Tables Vol C Tables 4.2.6.8 and 6.1.1.4'
C C 0.0033 0.0016 'International Tables Vol C Tables 4.2.6.8 and 6.1.1.4'
H H 0.0000 0.0000 'International Tables Vol C Tables 4.2.6.8 and 6.1.1.4'

loop_
_geom_angle_atom_site_label_1
_geom_angle_atom_site_label_2
_geom_angle_atom_site_label_3
_geom_angle
_geom_angle_site_symmetry_1
_geom_angle_site_symmetry_3
O21 Mo1 O3 101.0(10) . .
O21 Mo1 O22 97.9(11) . .
O3 Mo1 O22 69.9(9) . .
O21 Mo1 O4 166.0(10) . .
O3 Mo1 O4 68.4(8) . .
O22 Mo1 O4 70.1(8) . .
O21 Mo1 S2 104.4(8) . .
O3 Mo1 S2 148.2(7) . .
O22 Mo1 S2 87.9(7) . .
O4 Mo1 S2 83.0(5) . .
O21 Mo1 S1 103.0(10) . .
O3 Mo1 S1 89.2(7) . .
O22 Mo1 S1 152.9(7) . .
O4 Mo1 S1 86.6(6) . .
S2 Mo1 S1 103.2(3) . .
O21 Mo1 Mo2 100.8(9) . .
O3 Mo1 Mo2 139.2(6) . .
O22 Mo1 Mo2 139.4(7) . .
O4 Mo1 Mo2 93.1(5) . .
S2 Mo1 Mo2 52.6(2) . .
S1 Mo1 Mo2 52.4(2) . .
O21 Mo1 K18 100.1(10) . .
O3 Mo1 K18 103.9(7) . .
O22 Mo1 K18 35.1(7) . .
O4 Mo1 K18 74.6(6) . .
S2 Mo1 K18 53.2(4) . .
S1 Mo1 K18 150.8(4) . .
Mo2 Mo1 K18 105.7(3) . .
O2 Mo2 O76 96.8(9) . .
O2 Mo2 O1 99.5(9) . .
O76 Mo2 O1 75.3(7) . .
O2 Mo2 S1 102.9(7) . .
O76 Mo2 S1 88.8(6) . .
O1 Mo2 S1 153.9(5) . .
O2 Mo2 S2 99.0(8) . .
O76 Mo2 S2 158.7(5) . .
O1 Mo2 S2 88.1(6) . .
S1 Mo2 S2 101.3(3) . .
O2 Mo2 O25 168.5(9) . .
O76 Mo2 O25 74.3(7) . .
O1 Mo2 O25 71.4(7) . .
S1 Mo2 O25 84.6(5) . .
S2 Mo2 O25 88.0(5) . .
O2 Mo2 Mo1 96.3(8) . .
O76 Mo2 Mo1 140.2(5) . .
O1 Mo2 Mo1 138.5(5) . .
S1 Mo2 Mo1 51.6(2) . .
S2 Mo2 Mo1 51.4(2) . .
O25 Mo2 Mo1 95.3(5) . .
O2 Mo2 K12' 70.0(9) . .
O76 Mo2 K12' 46.1(7) . .
O1 Mo2 K12' 47.7(7) . .
S1 Mo2 K12' 130.2(5) . .
S2 Mo2 K12' 128.4(5) . .
O25 Mo2 K12' 98.5(7) . .
Mo1 Mo2 K12' 166.2(5) . .
O23 Mo3 O22 99.6(12) . .
O23 Mo3 O3 99.1(12) . .
O22 Mo3 O3 70.8(9) . .
O23 Mo3 O4 165.2(12) . .
O22 Mo3 O4 70.0(8) . .
O3 Mo3 O4 67.8(7) . .
O23 Mo3 S4 101.4(12) . .
O22 Mo3 S4 86.3(8) . .
O3 Mo3 S4 151.5(6) . .
O4 Mo3 S4 88.8(6) . .
O23 Mo3 S3 103.6(11) . .
O22 Mo3 S3 152.9(7) . .
O3 Mo3 S3 91.8(7) . .
O4 Mo3 S3 84.4(6) . .
S4 Mo3 S3 102.3(4) . .
O23 Mo3 Mo4 101.0(10) . .
O22 Mo3 Mo4 136.3(7) . .
O3 Mo3 Mo4 141.4(6) . .
O4 Mo3 Mo4 93.7(5) . .
S4 Mo3 Mo4 52.0(3) . .
S3 Mo3 Mo4 51.5(3) . .
O24 Mo4 O6 98.2(11) . .
O24 Mo4 O5 99.7(10) . .
O6 Mo4 O5 70.8(10) . .
O24 Mo4 O7 164.0(10) . .
O6 Mo4 O7 68.3(7) . .
O5 Mo4 O7 68.4(7) . .
O24 Mo4 S3 103.9(10) . .
O6 Mo4 S3 153.0(7) . .
O5 Mo4 S3 90.0(8) . .
O7 Mo4 S3 87.3(6) . .
O24 Mo4 S4 102.6(10) . .
O6 Mo4 S4 88.0(7) . .
O5 Mo4 S4 151.1(6) . .
O7 Mo4 S4 85.8(6) . .
S3 Mo4 S4 102.0(4) . .
O24 Mo4 Mo3 102.2(9) . .
O6 Mo4 Mo3 137.5(6) . .
O5 Mo4 Mo3 139.5(7) . .
O7 Mo4 Mo3 93.7(5) . .
S3 Mo4 Mo3 51.8(3) . .
S4 Mo4 Mo3 51.4(3) . .
O8 Mo5 O5 99.7(10) . .
O8 Mo5 O6 101.5(10) . .
O5 Mo5 O6 68.5(9) . .
O8 Mo5 O7 166.4(9) . .
O5 Mo5 O7 69.5(7) . .
O6 Mo5 O7 67.2(8) . .
O8 Mo5 S5 102.3(8) . .
O5 Mo5 S5 88.0(7) . .
O6 Mo5 S5 148.9(7) . .
O7 Mo5 S5 86.0(6) . .
O8 Mo5 S6 105.2(8) . .
O5 Mo5 S6 149.9(6) . .
O6 Mo5 S6 90.1(7) . .
O7 Mo5 S6 83.1(5) . .
S5 Mo5 S6 102.6(3) . .
O8 Mo5 Mo6 100.8(7) . .
O5 Mo5 Mo6 138.4(7) . .
O6 Mo5 Mo6 139.9(6) . .
O7 Mo5 Mo6 92.8(5) . .
S5 Mo5 Mo6 52.50(19) . .
S6 Mo5 Mo6 51.9(2) . .
O8 Mo5 K3 30.4(8) . .
O5 Mo5 K3 123.2(6) . .
O6 Mo5 K3 125.9(7) . .
O7 Mo5 K3 163.3(5) . .
S5 Mo5 K3 83.7(3) . .
S6 Mo5 K3 86.3(3) . .
Mo6 Mo5 K3 70.4(2) . .
O9 Mo6 O11 93.8(8) . .
O9 Mo6 O14 99.9(8) . .
O11 Mo6 O14 75.5(6) . .
O9 Mo6 S6 100.9(7) . .
O11 Mo6 S6 158.5(5) . .
O14 Mo6 S6 86.6(5) . .
O9 Mo6 S5 103.4(7) . .
O11 Mo6 S5 89.4(5) . .
O14 Mo6 S5 152.9(5) . .
S6 Mo6 S5 102.2(3) . .
O9 Mo6 O10 165.7(8) . .
O11 Mo6 O10 73.5(7) . .
O14 Mo6 O10 70.8(6) . .
S6 Mo6 O10 89.7(5) . .
S5 Mo6 O10 83.6(4) . .
O9 Mo6 Mo5 98.1(6) . .
O11 Mo6 Mo5 141.0(5) . .
O14 Mo6 Mo5 137.5(5) . .
S6 Mo6 Mo5 52.3(2) . .
S5 Mo6 Mo5 51.7(2) . .
O10 Mo6 Mo5 96.0(4) . .
O9 Mo6 K4 48.1(7) . .
O11 Mo6 K4 53.4(6) . .
O14 Mo6 K4 66.4(5) . .
S6 Mo6 K4 129.2(3) . .
S5 Mo6 K4 121.6(3) . .
O10 Mo6 K4 117.6(5) . .
Mo5 Mo6 K4 145.7(3) . .
O9 Mo6 K3 29.5(7) . .
O11 Mo6 K3 114.4(5) . .
O14 Mo6 K3 124.2(5) . .
S6 Mo6 K3 85.3(3) . .
S5 Mo6 K3 82.4(3) . .
O10 Mo6 K3 163.7(5) . .
Mo5 Mo6 K3 68.8(2) . .
K4 Mo6 K3 77.1(3) . .
O42 Mo7 O59 97.4(9) . .
O42 Mo7 O15 98.2(9) . .
O59 Mo7 O15 76.7(7) . .
O42 Mo7 S8 102.3(7) . .
O59 Mo7 S8 155.2(6) . .
O15 Mo7 S8 85.6(5) . .
O42 Mo7 S7 100.9(8) . .
O59 Mo7 S7 89.0(5) . .
O15 Mo7 S7 157.5(5) . .
S8 Mo7 S7 101.7(3) . .
O42 Mo7 Mo8 94.0(8) . .
O59 Mo7 Mo8 140.9(5) . .
O15 Mo7 Mo8 138.2(5) . .
S8 Mo7 Mo8 52.6(2) . .
S7 Mo7 Mo8 52.07(19) . .
O43 Mo8 O44 94.4(9) . .
O43 Mo8 O38 97.9(9) . .
O44 Mo8 O38 75.1(8) . .
O43 Mo8 S7 102.4(7) . .
O44 Mo8 S7 88.9(5) . .
O38 Mo8 S7 155.1(6) . .
O43 Mo8 S8 102.5(7) . .
O44 Mo8 S8 156.6(6) . .
O38 Mo8 S8 86.5(6) . .
S7 Mo8 S8 102.9(3) . .
O43 Mo8 O94 172.4(9) . .
O44 Mo8 O94 78.3(7) . .
O38 Mo8 O94 78.2(7) . .
S7 Mo8 O94 79.9(5) . .
S8 Mo8 O94 83.8(5) . .
O43 Mo8 Mo7 95.3(8) . .
O44 Mo8 Mo7 142.1(5) . .
O38 Mo8 Mo7 138.9(6) . .
S7 Mo8 Mo7 53.3(2) . .
S8 Mo8 Mo7 52.65(19) . .
O94 Mo8 Mo7 91.8(4) . .
O43 Mo8 K9' 62.1(9) . 2
O44 Mo8 K9' 49.3(6) . 2
O38 Mo8 K9' 50.6(7) . 2
S7 Mo8 K9' 129.5(4) . 2
S8 Mo8 K9' 126.7(4) . 2
O94 Mo8 K9' 110.8(6) . 2
Mo7 Mo8 K9' 157.4(4) . 2
O43 Mo8 K9 54.7(8) . 2
O44 Mo8 K9 42.1(7) . 2
O38 Mo8 K9 71.6(7) . 2
S7 Mo8 K9 109.0(5) . 2
S8 Mo8 K9 143.8(5) . 2
O94 Mo8 K9 117.7(6) . 2
Mo7 Mo8 K9 144.0(5) . 2
O43 Mo8 K1 122.0(8) . .
O44 Mo8 K1 52.2(6) . .
O38 Mo8 K1 35.5(6) . .
S7 Mo8 K1 119.7(2) . .
S8 Mo8 K1 104.6(3) . .
O94 Mo8 K1 51.6(5) . .
Mo7 Mo8 K1 141.3(2) . .
K9' Mo8 K1 60.4(5) 2 .
K9 Mo8 K1 73.9(5) 2 .
O17 Mo9 O16 95.2(9) . 2_566
O17 Mo9 O49 96.2(9) . .
O16 Mo9 O49 80.0(8) 2_566 .
O17 Mo9 S10 101.2(8) . .
O16 Mo9 S10 159.7(7) 2_566 .
O49 Mo9 S10 86.3(5) . .
O17 Mo9 S9 101.5(8) . .
O16 Mo9 S9 86.1(7) 2_566 .
O49 Mo9 S9 158.4(5) . .
S10 Mo9 S9 102.2(3) . .
O17 Mo9 O35 165.1(8) . .
O16 Mo9 O35 73.1(7) 2_566 .
O49 Mo9 O35 73.1(6) . .
S10 Mo9 O35 88.7(4) . .
S9 Mo9 O35 87.1(4) . .
O17 Mo9 Mo10 95.5(7) . .
O16 Mo9 Mo10 138.2(7) 2_566 .
O49 Mo9 Mo10 138.4(4) . .
S10 Mo9 Mo10 52.3(2) . .
S9 Mo9 Mo10 52.2(2) . .
O35 Mo9 Mo10 99.4(4) . .
O17 Mo9 K8 61.8(8) . .
O16 Mo9 K8 49.7(7) 2_566 .
O49 Mo9 K8 53.3(6) . .
S10 Mo9 K8 130.0(5) . .
S9 Mo9 K8 126.4(5) . .
O35 Mo9 K8 103.3(6) . .
Mo10 Mo9 K8 157.2(5) . .
O17 Mo9 K8' 46.3(9) . .
O16 Mo9 K8' 64.8(8) 2_566 .
O49 Mo9 K8' 58.1(8) . .
S10 Mo9 K8' 119.5(7) . .
S9 Mo9 K8' 129.4(7) . .
O35 Mo9 K8' 118.9(7) . .
Mo10 Mo9 K8' 141.4(7) . .
O17 Mo9 K4 48.1(8) . 2_566
O16 Mo9 K4 86.7(7) 2_566 2_566
O49 Mo9 K4 140.7(5) . 2_566
S10 Mo9 K4 113.2(3) . 2_566
S9 Mo9 K4 53.7(3) . 2_566
O35 Mo9 K4 137.3(4) . 2_566
Mo10 Mo9 K4 71.3(2) . 2_566
K8 Mo9 K4 90.2(5) . 2_566
K8' Mo9 K4 82.7(7) . 2_566
O17 Mo9 K2 86.4(7) . .
O16 Mo9 K2 43.2(7) 2_566 .
O49 Mo9 K2 39.3(5) . .
S10 Mo9 K2 125.5(3) . .
S9 Mo9 K2 129.3(3) . .
O35 Mo9 K2 78.8(4) . .
Mo10 Mo9 K2 177.31(19) . .
K4 Mo9 K2 111.4(3) 2_566 .
O18 Mo10 O20 101.3(10) . .
O18 Mo10 O19 99.2(11) . .
O20 Mo10 O19 69.9(10) . .
O18 Mo10 O34 168.1(10) . .
O20 Mo10 O34 69.8(8) . .
O19 Mo10 O34 70.6(8) . .
O18 Mo10 S9 102.8(8) . .
O20 Mo10 S9 149.7(8) . .
O19 Mo10 S9 88.5(7) . .
O34 Mo10 S9 83.4(5) . .
O18 Mo10 S10 102.6(9) . .
O20 Mo10 S10 89.5(7) . .
O19 Mo10 S10 152.6(6) . .
O34 Mo10 S10 85.7(5) . .
S9 Mo10 S10 102.7(3) . .
O18 Mo10 Mo9 97.8(8) . .
O20 Mo10 Mo9 140.3(6) . .
O19 Mo10 Mo9 140.2(7) . .
O34 Mo10 Mo9 94.1(4) . .
S9 Mo10 Mo9 52.6(2) . .
S10 Mo10 Mo9 52.3(2) . .
O18 Mo10 K4 50.9(8) . 2_566
O20 Mo10 K4 147.8(6) . 2_566
O19 Mo10 K4 96.2(6) . 2_566
O34 Mo10 K4 134.3(5) . 2_566
S9 Mo10 K4 51.9(3) . 2_566
S10 Mo10 K4 110.5(3) . 2_566
Mo9 Mo10 K4 68.0(2) . 2_566
O26 Mo11 O20 98.8(12) . .
O26 Mo11 O19 99.9(10) . .
O20 Mo11 O19 68.7(9) . .
O26 Mo11 S11 103.4(11) . .
O20 Mo11 S11 150.5(6) . .
O19 Mo11 S11 88.5(8) . .
O26 Mo11 O34 165.5(11) . .
O20 Mo11 O34 68.5(7) . .
O19 Mo11 O34 69.4(7) . .
S11 Mo11 O34 86.5(6) . .
O26 Mo11 S12 103.5(9) . .
O20 Mo11 S12 90.7(7) . .
O19 Mo11 S12 150.9(6) . .
S11 Mo11 S12 102.5(4) . .
O34 Mo11 S12 84.4(5) . .
O26 Mo11 Mo12 102.5(9) . .
O20 Mo11 Mo12 140.2(6) . .
O19 Mo11 Mo12 137.9(7) . .
S11 Mo11 Mo12 51.9(3) . .
O34 Mo11 Mo12 92.0(5) . .
S12 Mo11 Mo12 51.8(3) . .
O27 Mo12 O29 99.0(10) . .
O27 Mo12 O28 102.4(11) . .
O29 Mo12 O28 69.7(9) . .
O27 Mo12 S11 102.5(8) . .
O29 Mo12 S11 151.5(6) . .
O28 Mo12 S11 87.4(7) . .
O27 Mo12 S12 101.3(10) . .
O29 Mo12 S12 90.9(7) . .
O28 Mo12 S12 151.4(5) . .
S11 Mo12 S12 102.8(4) . .
O27 Mo12 O30 166.2(10) . .
O29 Mo12 O30 68.7(7) . .
O28 Mo12 O30 68.0(7) . .
S11 Mo12 O30 87.3(5) . .
S12 Mo12 O30 85.7(6) . .
O27 Mo12 Mo11 99.9(9) . .
O29 Mo12 Mo11 141.3(6) . .
O28 Mo12 Mo11 136.9(6) . .
S11 Mo12 Mo11 51.7(3) . .
S12 Mo12 Mo11 52.3(2) . .
O30 Mo12 Mo11 93.8(5) . .
O27 Mo12 K11 53.1(9) . 2_567
O29 Mo12 K11 47.3(6) . 2_567
O28 Mo12 K11 74.2(7) . 2_567
S11 Mo12 K11 143.2(4) . 2_567
S12 Mo12 K11 108.5(4) . 2_567
O30 Mo12 K11 113.5(6) . 2_567
Mo11 Mo12 K11 146.5(3) . 2_567
O31 Mo13 O28 99.3(9) . 2_566
O31 Mo13 O29 99.5(9) . 2_566
O28 Mo13 O29 68.7(8) 2_566 2_566
O31 Mo13 O30 167.3(8) . 2_566
O28 Mo13 O30 70.4(8) 2_566 2_566
O29 Mo13 O30 70.2(7) 2_566 2_566
O31 Mo13 S14 102.7(7) . .
O28 Mo13 S14 152.5(7) 2_566 .
O29 Mo13 S14 91.3(6) 2_566 .
O30 Mo13 S14 85.4(5) 2_566 .
O31 Mo13 S13 103.0(8) . .
O28 Mo13 S13 87.9(6) 2_566 .
O29 Mo13 S13 149.8(6) 2_566 .
O30 Mo13 S13 84.3(5) 2_566 .
S14 Mo13 S13 102.9(3) . .
O31 Mo13 Mo14 99.0(7) . .
O28 Mo13 Mo14 138.9(6) 2_566 .
O29 Mo13 Mo14 142.4(5) 2_566 .
O30 Mo13 Mo14 93.6(4) 2_566 .
S14 Mo13 Mo14 52.7(2) . .
S13 Mo13 Mo14 52.1(2) . .
O32 Mo14 O39 98.8(8) . .
O32 Mo14 O36 98.1(9) . .
O39 Mo14 O36 74.7(8) . .
O32 Mo14 S13 100.1(7) . .
O39 Mo14 S13 155.4(5) . .
O36 Mo14 S13 87.1(5) . .
O32 Mo14 S14 101.3(8) . .
O39 Mo14 S14 89.9(6) . .
O36 Mo14 S14 156.9(5) . .
S13 Mo14 S14 101.7(3) . .
O32 Mo14 Mo13 95.5(7) . .
O39 Mo14 Mo13 141.0(6) . .
O36 Mo14 Mo13 138.6(5) . .
S13 Mo14 Mo13 52.0(2) . .
S14 Mo14 Mo13 51.64(19) . .
O73 Mo15 O46 99.4(10) . .
O73 Mo15 O54 98.4(10) . .
O46 Mo15 O54 76.4(8) . .
O73 Mo15 S15 102.1(8) . .
O46 Mo15 S15 85.9(6) . .
O54 Mo15 S15 154.8(7) . .
O73 Mo15 S16 100.5(9) . .
O46 Mo15 S16 156.3(6) . .
O54 Mo15 S16 88.0(6) . .
S15 Mo15 S16 102.3(3) . .
O73 Mo15 Mo16 95.0(8) . .
O46 Mo15 Mo16 138.1(6) . .
O54 Mo15 Mo16 139.7(5) . .
S15 Mo15 Mo16 52.6(2) . .
S16 Mo15 Mo16 52.1(2) . .
O72 Mo16 O71 100.3(10) . .
O72 Mo16 O70 99.6(11) . .
O71 Mo16 O70 71.2(8) . .
O72 Mo16 O69 168.5(10) . .
O71 Mo16 O69 71.2(6) . .
O70 Mo16 O69 70.5(8) . .
O72 Mo16 S16 103.3(10) . .
O71 Mo16 S16 88.5(6) . .
O70 Mo16 S16 151.7(6) . .
O69 Mo16 S16 84.6(5) . .
O72 Mo16 S15 103.5(9) . .
O71 Mo16 S15 150.5(6) . .
O70 Mo16 S15 87.6(6) . .
O69 Mo16 S15 82.6(5) . .
S16 Mo16 S15 102.7(3) . .
O72 Mo16 Mo15 98.4(9) . .
O71 Mo16 Mo15 140.1(6) . .
O70 Mo16 Mo15 138.9(6) . .
O69 Mo16 Mo15 93.0(4) . .
S16 Mo16 Mo15 52.9(2) . .
S15 Mo16 Mo15 52.2(2) . .
O68 Mo17 O71 101.8(9) . .
O68 Mo17 O70 98.9(9) . .
O71 Mo17 O70 70.8(8) . .
O68 Mo17 S17 105.4(7) . .
O71 Mo17 S17 87.7(6) . .
O70 Mo17 S17 150.4(6) . .
O68 Mo17 S18 102.1(8) . .
O71 Mo17 S18 150.5(5) . .
O70 Mo17 S18 88.6(7) . .
S17 Mo17 S18 102.3(3) . .
O68 Mo17 O69 164.8(9) . .
O71 Mo17 O69 67.7(6) . .
O70 Mo17 O69 67.7(7) . .
S17 Mo17 O69 85.6(5) . .
S18 Mo17 O69 85.3(5) . .
O68 Mo17 Mo18 103.3(8) . .
O71 Mo17 Mo18 136.4(6) . .
O70 Mo17 Mo18 137.8(6) . .
S17 Mo17 Mo18 51.5(2) . .
S18 Mo17 Mo18 52.0(2) . .
O69 Mo17 Mo18 91.7(4) . .
O67 Mo18 O65 101.5(8) . .
O67 Mo18 O66 96.8(8) . .
O65 Mo18 O66 69.4(8) . .
O67 Mo18 S17 103.2(7) . .
O65 Mo18 S17 87.1(6) . .
O66 Mo18 S17 151.8(5) . .
O67 Mo18 S18 103.9(7) . .
O65 Mo18 S18 150.1(5) . .
O66 Mo18 S18 92.1(6) . .
S17 Mo18 S18 102.0(3) . .
O67 Mo18 O64 163.2(8) . .
O65 Mo18 O64 67.5(6) . .
O66 Mo18 O64 67.9(6) . .
S17 Mo18 O64 89.2(4) . .
S18 Mo18 O64 84.0(4) . .
O67 Mo18 Mo17 103.0(7) . .
O65 Mo18 Mo17 135.5(5) . .
O66 Mo18 Mo17 141.9(5) . .
S17 Mo18 Mo17 51.4(2) . .
S18 Mo18 Mo17 51.7(2) . .
O64 Mo18 Mo17 93.5(4) . .
O67 Mo18 K19 46.5(7) . 2_556
O65 Mo18 K19 143.0(7) . 2_556
O66 Mo18 K19 93.4(6) . 2_556
S17 Mo18 K19 114.8(5) . 2_556
S18 Mo18 K19 57.6(4) . 2_556
O64 Mo18 K19 137.3(5) . 2_556
Mo17 Mo18 K19 77.9(5) . 2_556
O62 Mo19 O65 100.1(9) . .
O62 Mo19 O66 97.8(9) . .
O65 Mo19 O66 69.7(7) . .
O62 Mo19 O64 166.7(8) . .
O65 Mo19 O64 70.1(6) . .
O66 Mo19 O64 70.7(7) . .
O62 Mo19 S19 103.5(8) . .
O65 Mo19 S19 86.5(5) . .
O66 Mo19 S19 150.4(6) . .
O64 Mo19 S19 85.2(5) . .
O62 Mo19 S20 104.0(8) . .
O65 Mo19 S20 151.1(5) . .
O66 Mo19 S20 91.2(5) . .
O64 Mo19 S20 83.4(5) . .
S19 Mo19 S20 103.0(3) . .
O62 Mo19 Mo20 99.8(7) . .
O65 Mo19 Mo20 137.5(5) . .
O66 Mo19 Mo20 142.8(5) . .
O64 Mo19 Mo20 93.5(4) . .
S19 Mo19 Mo20 52.42(18) . .
S20 Mo19 Mo20 52.84(19) . .
O62 Mo19 K4' 50.2(10) . 1_655
O65 Mo19 K4' 81.1(7) . 1_655
O66 Mo19 K4' 132.1(7) . 1_655
O64 Mo19 K4' 133.3(7) . 1_655
S19 Mo19 K4' 56.3(6) . 1_655
S20 Mo19 K4' 127.0(6) . 1_655
Mo20 Mo19 K4' 83.4(5) . 1_655
O61 Mo20 O52 96.3(8) . .
O61 Mo20 O60 95.7(8) . .
O52 Mo20 O60 77.1(7) . .
O61 Mo20 S19 100.9(7) . .
O52 Mo20 S19 87.9(5) . .
O60 Mo20 S19 158.8(6) . .
O61 Mo20 S20 101.6(7) . .
O52 Mo20 S20 157.3(5) . .
O60 Mo20 S20 87.3(6) . .
S19 Mo20 S20 102.1(3) . .
O61 Mo20 O63 166.4(7) . .
O52 Mo20 O63 72.6(6) . .
O60 Mo20 O63 74.5(6) . .
S19 Mo20 O63 86.8(4) . .
S20 Mo20 O63 87.5(4) . .
O61 Mo20 Mo19 95.6(6) . .
O52 Mo20 Mo19 139.8(5) . .
O60 Mo20 Mo19 139.4(5) . .
S19 Mo20 Mo19 52.07(19) . .
S20 Mo20 Mo19 52.20(19) . .
O63 Mo20 Mo19 98.0(3) . .
O61 Mo20 K12' 52.0(8) . .
O52 Mo20 K12' 132.5(7) . .
O60 Mo20 K12' 73.0(7) . .
S19 Mo20 K12' 127.9(5) . .
S20 Mo20 K12' 54.9(5) . .
O63 Mo20 K12' 130.5(6) . .
Mo19 Mo20 K12' 83.8(4) . .
O58 Mo21 O48 95.9(8) . .
O58 Mo21 O51 96.3(8) . 2_566
O48 Mo21 O51 76.5(7) . 2_566
O58 Mo21 S21 103.8(7) . .
O48 Mo21 S21 155.1(6) . .
O51 Mo21 S21 86.3(5) 2_566 .
O58 Mo21 S22 101.0(6) . .
O48 Mo21 S22 89.5(5) . .
O51 Mo21 S22 158.7(5) 2_566 .
S21 Mo21 S22 101.3(3) . .
O58 Mo21 O92 173.2(8) . .
O48 Mo21 O92 77.4(7) . .
O51 Mo21 O92 80.7(6) 2_566 .
S21 Mo21 O92 82.2(5) . .
S22 Mo21 O92 80.7(5) . .
O58 Mo21 Mo22 94.4(7) . .
O48 Mo21 Mo22 141.9(5) . .
O51 Mo21 Mo22 138.4(5) 2_566 .
S21 Mo21 Mo22 52.12(19) . .
S22 Mo21 Mo22 52.5(2) . .
O92 Mo21 Mo22 91.8(5) . .
O58 Mo21 K2 127.4(7) . .
O48 Mo21 K2 51.8(6) . .
O51 Mo21 K2 42.3(5) 2_566 .
S21 Mo21 K2 103.5(3) . .
S22 Mo21 K2 116.4(3) . .
O92 Mo21 K2 47.0(5) . .
Mo22 Mo21 K2 137.5(3) . .
O57 Mo22 O55 99.3(9) . .
O57 Mo22 O41 90.2(9) . .
O55 Mo22 O41 75.8(8) . .
O57 Mo22 S21 100.8(7) . .
O55 Mo22 S21 87.3(5) . .
O41 Mo22 S21 161.2(7) . .
O57 Mo22 S22 103.3(7) . .
O55 Mo22 S22 153.2(5) . .
O41 Mo22 S22 90.0(6) . .
S21 Mo22 S22 102.1(3) . .
O57 Mo22 O47 169.5(8) . .
O55 Mo22 O47 73.1(7) . .
O41 Mo22 O47 80.9(8) . .
S21 Mo22 O47 86.3(5) . .
S22 Mo22 O47 82.4(5) . .
O57 Mo22 Mo21 93.8(6) . .
O55 Mo22 Mo21 139.6(5) . .
O41 Mo22 Mo21 142.5(6) . .
S21 Mo22 Mo21 52.6(2) . .
S22 Mo22 Mo21 52.89(19) . .
O47 Mo22 Mo21 96.7(5) . .
O57 Mo22 K11' 52.0(8) . .
O55 Mo22 K11' 133.3(7) . .
O41 Mo22 K11' 69.4(7) . .
S21 Mo22 K11' 129.3(4) . .
S22 Mo22 K11' 57.1(4) . .
O47 Mo22 K11' 128.3(6) . .
Mo21 Mo22 K11' 84.0(4) . .
O57 Mo22 K11 37.8(7) . .
O55 Mo22 K11 89.6(6) . .
O41 Mo22 K11 52.4(7) . .
S21 Mo22 K11 137.2(4) . .
S22 Mo22 K11 99.6(4) . .
O47 Mo22 K11 133.1(6) . .
Mo21 Mo22 K11 122.0(3) . .
O78 Mo23 O75 96.4(9) . .
O78 Mo23 O50 96.9(8) . .
O75 Mo23 O50 77.6(7) . .
O78 Mo23 S23 100.9(8) . .
O75 Mo23 S23 158.4(5) . .
O50 Mo23 S23 87.6(6) . .
O78 Mo23 S24 102.7(7) . .
O75 Mo23 S24 87.1(6) . .
O50 Mo23 S24 156.3(5) . .
S23 Mo23 S24 101.3(3) . .
O78 Mo23 O82 166.1(8) . .
O75 Mo23 O82 73.3(7) . .
O50 Mo23 O82 72.0(6) . .
S23 Mo23 O82 87.3(5) . .
S24 Mo23 O82 86.4(5) . .
O78 Mo23 Mo24 97.7(7) . .
O75 Mo23 Mo24 138.5(6) . .
O50 Mo23 Mo24 138.3(5) . .
S23 Mo23 Mo24 51.3(2) . .
S24 Mo23 Mo24 51.8(2) . .
O82 Mo23 Mo24 96.1(4) . .
O78 Mo23 K12 64.1(8) . .
O75 Mo23 K12 47.1(7) . .
O50 Mo23 K12 53.1(6) . .
S23 Mo23 K12 132.2(5) . .
S24 Mo23 K12 125.7(5) . .
O82 Mo23 K12 102.1(6) . .
Mo24 Mo23 K12 161.5(4) . .
O79 Mo24 O81 97.4(9) . .
O79 Mo24 O80 101.9(9) . .
O81 Mo24 O80 69.3(8) . .
O79 Mo24 O83 167.2(9) . .
O81 Mo24 O83 70.8(7) . .
O80 Mo24 O83 69.8(7) . .
O79 Mo24 S23 103.9(8) . .
O81 Mo24 S23 88.9(6) . .
O80 Mo24 S23 148.0(6) . .
O83 Mo24 S23 81.3(5) . .
O79 Mo24 S24 103.3(8) . .
O81 Mo24 S24 153.2(6) . .
O80 Mo24 S24 89.7(6) . .
O83 Mo24 S24 86.7(5) . .
S23 Mo24 S24 102.3(3) . .
O79 Mo24 Mo23 100.7(7) . .
O81 Mo24 Mo23 139.8(5) . .
O80 Mo24 Mo23 139.2(6) . .
O83 Mo24 Mo23 91.7(5) . .
S23 Mo24 Mo23 52.0(2) . .
S24 Mo24 Mo23 52.08(19) . .
O84 Mo25 O81 103.2(10) . .
O84 Mo25 O80 98.5(10) . .
O81 Mo25 O80 69.9(8) . .
O84 Mo25 S25 103.1(9) . .
O81 Mo25 S25 85.0(6) . .
O80 Mo25 S25 150.0(6) . .
O84 Mo25 O83 167.3(10) . .
O81 Mo25 O83 70.9(7) . .
O80 Mo25 O83 69.0(7) . .
S25 Mo25 O83 87.8(5) . .
O84 Mo25 S26 100.8(10) . .
O81 Mo25 S26 152.4(6) . .
O80 Mo25 S26 93.1(6) . .
S25 Mo25 S26 102.8(3) . .
O83 Mo25 S26 82.9(5) . .
O84 Mo25 Mo26 99.2(8) . .
O81 Mo25 Mo26 135.0(6) . .
O80 Mo25 Mo26 143.6(6) . .
S25 Mo25 Mo26 51.9(2) . .
O83 Mo25 Mo26 92.7(5) . .
S26 Mo25 Mo26 52.4(2) . .
O85 Mo26 O88 97.9(9) . .
O85 Mo26 O87 98.6(9) . .
O88 Mo26 O87 70.0(7) . .
O85 Mo26 O86 164.6(8) . .
O88 Mo26 O86 70.0(6) . .
O87 Mo26 O86 68.8(6) . .
O85 Mo26 S25 103.9(9) . .
O88 Mo26 S25 87.1(6) . .
O87 Mo26 S25 149.8(5) . .
O86 Mo26 S25 85.4(5) . .
O85 Mo26 S26 103.2(8) . .
O88 Mo26 S26 153.4(5) . .
O87 Mo26 S26 90.8(6) . .
O86 Mo26 S26 86.3(5) . .
S25 Mo26 S26 103.2(3) . .
O85 Mo26 Mo25 101.8(7) . .
O88 Mo26 Mo25 137.4(5) . .
O87 Mo26 Mo25 141.4(5) . .
O86 Mo26 Mo25 93.6(4) . .
S25 Mo26 Mo25 51.7(3) . .
S26 Mo26 Mo25 52.9(2) . .
O85 Mo26 K20 45.0(10) . 2_456
O88 Mo26 K20 139.0(7) . 2_456
O87 Mo26 K20 95.4(7) . 2_456
O86 Mo26 K20 141.6(7) . 2_456
S25 Mo26 K20 114.7(6) . 2_456
S26 Mo26 K20 58.2(6) . 2_456
Mo25 Mo26 K20 77.3(5) . 2_456
O85 Mo26 K13 98.8(9) . .
O88 Mo26 K13 33.0(6) . .
O87 Mo26 K13 102.4(6) . .
O86 Mo26 K13 76.3(6) . .
S25 Mo26 K13 54.7(4) . .
S26 Mo26 K13 152.3(4) . .
Mo25 Mo26 K13 106.2(4) . .
K20 Mo26 K13 142.1(6) 2_456 .
O89 Mo27 O87 101.6(8) . .
O89 Mo27 O88 99.7(8) . .
O87 Mo27 O88 69.8(7) . .
O89 Mo27 O86 167.6(8) . .
O87 Mo27 O86 69.0(6) . .
O88 Mo27 O86 69.7(7) . .
O89 Mo27 S28 102.7(7) . .
O87 Mo27 S28 87.5(5) . .
O88 Mo27 S28 150.8(6) . .
O86 Mo27 S28 85.4(5) . .
O89 Mo27 S27 103.6(7) . .
O87 Mo27 S27 149.8(5) . .
O88 Mo27 S27 89.7(5) . .
O86 Mo27 S27 83.4(5) . .
S28 Mo27 S27 102.8(3) . .
O89 Mo27 Mo28 100.1(6) . .
O87 Mo27 Mo28 137.7(5) . .
O88 Mo27 Mo28 140.2(5) . .
O86 Mo27 Mo28 92.3(4) . .
S28 Mo27 Mo28 52.41(17) . .
S27 Mo27 Mo28 52.11(19) . .
O89 Mo27 K7' 33.3(8) . 2_466
O87 Mo27 K7' 121.8(6) . 2_466
O88 Mo27 K7' 82.9(7) . 2_466
O86 Mo27 K7' 145.1(6) . 2_466
S28 Mo27 K7' 125.6(5) . 2_466
S27 Mo27 K7' 75.0(4) . 2_466
Mo28 Mo27 K7' 95.5(4) . 2_466
O89 Mo27 K7 45.5(7) . 1_455
O87 Mo27 K7 101.6(6) . 1_455
O88 Mo27 K7 143.2(6) . 1_455
O86 Mo27 K7 142.5(6) . 1_455
S28 Mo27 K7 57.4(4) . 1_455
S27 Mo27 K7 107.8(4) . 1_455
Mo28 Mo27 K7 70.0(3) . 1_455
K7' Mo27 K7 71.5(5) 2_466 1_455
O89 Mo27 K13 99.0(8) . .
O87 Mo27 K13 101.8(6) . .
O88 Mo27 K13 32.6(7) . .
O86 Mo27 K13 75.8(6) . .
S28 Mo27 K13 154.1(4) . .
S27 Mo27 K13 58.0(4) . .
Mo28 Mo27 K13 110.0(4) . .
K7' Mo27 K13 69.6(5) 2_466 .
K7 Mo27 K13 140.9(5) 1_455 .
O91 Mo28 O12 94.0(8) . .
O91 Mo28 O53 102.7(8) . 2_566
O12 Mo28 O53 76.2(7) . 2_566
O91 Mo28 S27 100.7(6) . .
O12 Mo28 S27 159.8(5) . .
O53 Mo28 S27 87.0(5) 2_566 .
O91 Mo28 S28 101.7(7) . .
O12 Mo28 S28 88.6(5) . .
O53 Mo28 S28 152.0(5) 2_566 .
S27 Mo28 S28 101.7(3) . .
O91 Mo28 O90 166.7(7) . .
O12 Mo28 O90 73.9(6) . .
O53 Mo28 O90 69.5(7) 2_566 .
S27 Mo28 O90 89.8(5) . .
S28 Mo28 O90 83.9(5) . .
O91 Mo28 Mo27 96.8(6) . .
O12 Mo28 Mo27 139.9(5) . .
O53 Mo28 Mo27 137.4(5) 2_566 .
S27 Mo28 Mo27 52.02(18) . .
S28 Mo28 Mo27 51.38(18) . .
O90 Mo28 Mo27 96.0(4) . .
O91 Mo28 K4' 39.2(8) . 2_466
O12 Mo28 K4' 58.8(7) . 2_466
O53 Mo28 K4' 77.8(7) 2_566 2_466
S27 Mo28 K4' 128.9(6) . 2_466
S28 Mo28 K4' 114.4(6) . 2_466
O90 Mo28 K4' 127.5(7) . 2_466
Mo27 Mo28 K4' 134.6(5) . 2_466
O91 Mo28 K7 44.8(7) . 1_455
O12 Mo28 K7 93.0(6) . 1_455
O53 Mo28 K7 145.7(6) 2_566 1_455
S27 Mo28 K7 107.2(4) . 1_455
S28 Mo28 K7 56.9(4) . 1_455
O90 Mo28 K7 139.3(5) . 1_455
Mo27 Mo28 K7 69.2(3) . 1_455
K4' Mo28 K7 68.9(6) 2_466 1_455
O52 Se1 O51 98.3(8) . .
O52 Se1 O53 98.2(9) . .
O51 Se1 O53 102.7(9) . .
O52 Se1 K2 59.0(6) . 2_566
O51 Se1 K2 39.6(6) . 2_566
O53 Se1 K2 101.3(6) . 2_566
O49 Se2 O48 95.8(9) . .
O49 Se2 O50 96.4(9) . .
O48 Se2 O50 102.0(9) . .
O49 Se2 K2 39.8(7) . .
O48 Se2 K2 56.2(7) . .
O50 Se2 K2 106.0(7) . .
O40 Se3 O41 97.5(11) . 2_566
O40 Se3 O39 101.7(10) . .
O41 Se3 O39 96.9(10) 2_566 .
O56 Se4 O54 102.4(15) . .
O56 Se4 O55 100.2(12) . 2_566
O54 Se4 O55 95.6(9) . 2_566
O56 Se4 K1 110.3(12) . .
O54 Se4 K1 39.1(7) . .
O55 Se4 K1 56.7(7) 2_566 .
O45 Se5 O44 101.1(11) . .
O45 Se5 O46 104.5(11) . .
O44 Se5 O46 96.4(9) . .
O45 Se5 K9 54.2(10) . 2
O44 Se5 K9 46.9(8) . 2
O46 Se5 K9 104.0(8) . 2
O45 Se5 K1 114.9(9) . .
O44 Se5 K1 54.8(7) . .
O46 Se5 K1 42.1(6) . .
K9 Se5 K1 79.0(5) 2 .
O60 Se6 O59 95.4(9) . .
O60 Se6 O1 96.9(10) . .
O59 Se6 O1 101.9(8) . .
O16 Se7 O14 94.8(10) . .
O16 Se7 O15 100.8(10) . .
O14 Se7 O15 101.7(8) . .
O37 Se8 O36 105.1(12) . .
O37 Se8 O38 102.0(12) . .
O36 Se8 O38 94.0(10) . .
O37 Se8 K9' 52.2(10) . 2
O36 Se8 K9' 101.4(8) . 2
O38 Se8 K9' 50.0(7) . 2
O37 Se8 K1 106.5(12) . .
O36 Se8 K1 53.6(6) . .
O38 Se8 K1 40.6(8) . .
K9' Se8 K1 64.4(5) 2 .
O37 Se8 K16 40.4(13) . .
O36 Se8 K16 120.0(9) . .
O38 Se8 K16 132.0(9) . .
K9' Se8 K16 88.3(7) 2 .
K1 Se8 K16 146.7(7) . .
O77 Se9 O75 107.6(12) . .
O77 Se9 O76 106.0(12) . .
O75 Se9 O76 95.3(9) . .
O77 Se9 K5 151.6(11) . .
O75 Se9 K5 59.1(7) . .
O76 Se9 K5 55.3(7) . .
O77 Se9 K15 43.2(12) . .
O75 Se9 K15 134.5(8) . .
O76 Se9 K15 123.0(8) . .
K5 Se9 K15 163.0(5) . .
O77 Se9 K12 80.1(12) . .
O75 Se9 K12 41.4(7) . .
O76 Se9 K12 73.6(7) . .
K5 Se9 K12 74.2(5) . .
K15 Se9 K12 122.5(6) . .
O13 Se10 O12 103.9(10) . .
O13 Se10 O11 102.7(11) . .
O12 Se10 O11 95.8(8) . .
O13 Se10 K4 56.9(9) . .
O12 Se10 K4 84.7(6) . .
O11 Se10 K4 51.7(7) . .
O13 Se10 K7' 20.3(9) . .
O12 Se10 K7' 85.9(7) . .
O11 Se10 K7' 114.2(8) . .
K4 Se10 K7' 63.2(5) . .
Mo1 S1 Mo2 75.9(3) . .
Mo1 S1 K20 91.3(7) . .
Mo2 S1 K20 161.9(7) . .
Mo1 S1 K15 128.3(6) . .
Mo2 S1 K15 115.2(5) . .
K20 S1 K15 82.7(8) . .
Mo1 S2 Mo2 76.0(3) . .
Mo1 S2 K18 92.7(5) . .
Mo2 S2 K18 167.9(5) . .
Mo4 S3 Mo3 76.7(4) . .
Mo4 S3 K20 162.2(7) . .
Mo3 S3 K20 88.0(7) . .
Mo3 S4 Mo4 76.6(4) . .
Mo3 S4 K18 93.8(6) . .
Mo4 S4 K18 162.9(6) . .
Mo5 S5 Mo6 75.8(3) . .
Mo6 S6 Mo5 75.8(2) . .
Mo8 S7 Mo7 74.6(2) . .
Mo8 S7 K18 92.5(5) . .
Mo7 S7 K18 103.6(5) . .
Mo8 S8 Mo7 74.7(2) . .
Mo10 S9 Mo9 75.2(3) . .
Mo10 S9 K4 93.9(4) . 2_566
Mo9 S9 K4 91.0(4) . 2_566
Mo10 S10 Mo9 75.4(3) . .
Mo10 S10 K12 120.4(5) . .
Mo9 S10 K12 100.1(5) . .
Mo11 S11 Mo12 76.4(3) . .
Mo12 S12 Mo11 75.8(3) . .
Mo13 S13 Mo14 75.9(3) . .
Mo13 S13 K16 141.7(7) . .
Mo14 S13 K16 141.9(8) . .
Mo13 S14 Mo14 75.6(3) . .
Mo15 S15 Mo16 75.2(3) . .
Mo16 S16 Mo15 75.0(3) . .
Mo16 S16 K3 109.1(3) . 1_655
Mo15 S16 K3 147.1(4) . 1_655
Mo17 S17 Mo18 77.2(2) . .
Mo17 S17 K7 160.3(4) . .
Mo18 S17 K7 98.6(5) . .
Mo17 S18 Mo18 76.3(2) . .
Mo17 S18 K19 99.8(5) . 2_556
Mo18 S18 K19 88.0(5) . 2_556
Mo19 S19 Mo20 75.5(2) . .
Mo19 S19 K7 100.5(4) . .
Mo20 S19 K7 168.6(5) . .
Mo19 S19 K4' 88.6(7) . 1_655
Mo20 S19 K4' 108.8(7) . 1_655
K7 S19 K4' 81.5(8) . 1_655
Mo19 S20 Mo20 75.0(2) . .
Mo19 S20 K12' 111.3(6) . .
Mo20 S20 K12' 89.7(6) . .
Mo22 S21 Mo21 75.3(2) . .
Mo22 S22 Mo21 74.6(2) . .
Mo22 S22 K11' 87.2(5) . .
Mo21 S22 K11' 108.0(5) . .
Mo24 S23 Mo23 76.6(3) . .
Mo24 S23 K11' 91.0(5) . .
Mo23 S23 K11' 167.6(5) . .
Mo24 S24 Mo23 76.2(3) . .
Mo24 S24 K19 90.9(6) . .
Mo23 S24 K19 166.3(6) . .
Mo25 S25 Mo26 76.4(3) . .
Mo25 S25 K11' 95.5(5) . .
Mo26 S25 K11' 167.1(6) . .
Mo25 S25 K13 166.5(6) . .
Mo26 S25 K13 91.2(5) . .
K11' S25 K13 95.8(7) . .
Mo26 S26 Mo25 74.7(3) . .
Mo26 S26 K20 86.2(7) . 2_456
Mo25 S26 K20 96.9(7) . 2_456
Mo27 S27 Mo28 75.9(2) . .
Mo27 S27 K13 87.9(5) . .
Mo28 S27 K13 163.1(5) . .
Mo27 S28 Mo28 76.2(2) . .
Mo27 S28 K7 88.5(5) . 1_455
Mo28 S28 K7 88.6(4) . 1_455
O38 K1 O54 133.8(7) . .
O38 K1 O129 77.0(19) . 2
O54 K1 O129 124.4(19) . 2
O38 K1 O46 98.1(7) . .
O54 K1 O46 52.9(6) . .
O129 K1 O46 82.9(19) 2 .
O38 K1 O139 121.9(13) . .
O54 K1 O139 100.0(13) . .
O129 K1 O139 91(2) 2 .
O46 K1 O139 136.9(14) . .
O38 K1 O36 51.0(6) . .
O54 K1 O36 149.8(8) . .
O129 K1 O36 85.3(18) 2 .
O46 K1 O36 148.8(7) . .
O139 K1 O36 71.7(13) . .
O38 K1 O94 58.8(6) . .
O54 K1 O94 76.4(6) . .
O129 K1 O94 122.4(19) 2 .
O46 K1 O94 70.1(6) . .
O139 K1 O94 142.6(14) . .
O36 K1 O94 92.6(6) . .
O38 K1 O44 49.4(5) . .
O54 K1 O44 95.8(6) . .
O129 K1 O44 70.5(19) 2 .
O46 K1 O44 48.9(5) . .
O139 K1 O44 160.2(14) . .
O36 K1 O44 99.9(6) . .
O94 K1 O44 53.3(5) . .
O38 K1 O55 117.8(7) . 2_566
O54 K1 O55 48.3(6) . 2_566
O129 K1 O55 164.9(19) 2 2_566
O46 K1 O55 97.1(6) . 2_566
O139 K1 O55 79.0(13) . 2_566
O36 K1 O55 101.6(6) . 2_566
O94 K1 O55 71.1(5) . 2_566
O44 K1 O55 120.6(6) . 2_566
O38 K1 O47 72.2(6) . 2_566
O54 K1 O47 89.9(6) . 2_566
O129 K1 O47 144.7(18) 2 2_566
O46 K1 O47 117.8(6) . 2_566
O139 K1 O47 91.2(14) . 2_566
O36 K1 O47 62.1(5) . 2_566
O94 K1 O47 52.0(5) . 2_566
O44 K1 O47 100.7(6) . 2_566
O55 K1 O47 47.7(5) 2_566 2_566
O38 K1 Se8 24.6(4) . .
O54 K1 Se8 150.6(6) . .
O129 K1 Se8 78.6(18) 2 .
O46 K1 Se8 122.4(6) . .
O139 K1 Se8 97.6(13) . .
O36 K1 Se8 26.5(4) . .
O94 K1 Se8 75.3(4) . .
O44 K1 Se8 73.5(4) . .
O55 K1 Se8 113.4(5) 2_566 .
O47 K1 Se8 66.2(4) 2_566 .
O38 K1 Se4 128.6(6) . .
O54 K1 Se4 22.6(5) . .
O129 K1 Se4 146.2(18) 2 .
O46 K1 Se4 72.8(4) . .
O139 K1 Se4 91.4(13) . .
O36 K1 Se4 127.2(6) . .
O94 K1 Se4 70.9(4) . .
O44 K1 Se4 107.5(4) . .
O55 K1 Se4 25.7(3) 2_566 .
O47 K1 Se4 69.0(4) 2_566 .
Se8 K1 Se4 134.4(4) . .
O102 K2 O49 152.9(9) . .
O102 K2 O51 97.6(6) . 2_566
O49 K2 O51 98.2(7) . 2_566
O102 K2 O16 120.5(7) . 2_566
O49 K2 O16 58.1(7) . 2_566
O51 K2 O16 135.6(7) 2_566 2_566
O102 K2 O92 137.8(8) . .
O49 K2 O92 69.3(6) . .
O51 K2 O92 62.3(5) 2_566 .
O16 K2 O92 73.8(6) 2_566 .
O102 K2 O48 139.8(7) . .
O49 K2 O48 47.7(6) . .
O51 K2 O48 50.7(5) 2_566 .
O16 K2 O48 99.3(6) 2_566 .
O92 K2 O48 55.9(5) . .
O102 K2 O52 55.8(6) . 2_566
O49 K2 O52 145.5(7) . 2_566
O51 K2 O52 47.6(5) 2_566 2_566
O16 K2 O52 139.7(8) 2_566 2_566
O92 K2 O52 87.0(6) . 2_566
O48 K2 O52 98.3(5) . 2_566
O102 K2 Se2 156.5(7) . .
O49 K2 Se2 21.8(5) . .
O51 K2 Se2 76.4(4) 2_566 .
O16 K2 Se2 76.0(5) 2_566 .
O92 K2 Se2 59.5(4) . .
O48 K2 Se2 26.0(3) . .
O52 K2 Se2 123.9(4) 2_566 .
O102 K2 Se1 76.8(5) . 2_566
O49 K2 Se1 120.6(6) . 2_566
O51 K2 Se1 22.5(3) 2_566 2_566
O16 K2 Se1 145.6(7) 2_566 2_566
O92 K2 Se1 74.5(4) . 2_566
O48 K2 Se1 73.1(4) . 2_566
O52 K2 Se1 25.3(3) 2_566 2_566
Se2 K2 Se1 98.8(3) . 2_566
O102 K2 Mo21 127.2(6) . .
O49 K2 Mo21 72.5(5) . .
O51 K2 Mo21 30.1(3) 2_566 .
O16 K2 Mo21 106.8(5) 2_566 .
O92 K2 Mo21 38.2(4) . .
O48 K2 Mo21 30.9(4) . .
O52 K2 Mo21 73.4(4) 2_566 .
Se2 K2 Mo21 52.04(16) . .
Se1 K2 Mo21 50.52(15) 2_566 .
O102 K2 Mo9 137.2(6) . .
O49 K2 Mo9 30.1(5) . .
O51 K2 Mo9 124.8(5) 2_566 .
O16 K2 Mo9 29.6(4) 2_566 .
O92 K2 Mo9 76.1(4) . .
O48 K2 Mo9 76.6(4) . .
O52 K2 Mo9 162.3(6) 2_566 .
Se2 K2 Mo9 50.83(16) . .
Se1 K2 Mo9 146.1(3) 2_566 .
Mo21 K2 Mo9 95.6(2) . .
O115 K3 O101 90.5(11) . .
O115 K3 O8 164.3(11) . .
O101 K3 O8 85.6(8) . .
O115 K3 O114 80.0(13) . 2_566
O101 K3 O114 146.5(10) . 2_566
O8 K3 O114 111.3(10) . 2_566
O115 K3 O9 119.1(11) . .
O101 K3 O9 73.1(6) . .
O8 K3 O9 74.2(6) . .
O114 K3 O9 83.7(9) 2_566 .
O115 K3 S16 78.6(10) . 1_455
O101 K3 S16 58.0(5) . 1_455
O8 K3 S16 86.4(5) . 1_455
O114 K3 S16 147.3(9) 2_566 1_455
O9 K3 S16 128.5(6) . 1_455
O115 K3 Mo5 170.5(11) . .
O101 K3 Mo5 80.2(5) . .
O8 K3 Mo5 17.8(4) . .
O114 K3 Mo5 106.8(9) 2_566 .
O9 K3 Mo5 56.4(5) . .
S16 K3 Mo5 97.8(3) 1_455 .
O115 K3 Mo6 134.1(10) . .
O101 K3 Mo6 72.1(5) . .
O8 K3 Mo6 58.6(5) . .
O114 K3 Mo6 91.8(8) 2_566 .
O9 K3 Mo6 15.7(4) . .
S16 K3 Mo6 120.8(3) 1_455 .
Mo5 K3 Mo6 40.80(13) . .
O115 K3 K4 87.5(10) . .
O101 K3 K4 71.4(5) . .
O8 K3 K4 105.5(5) . .
O114 K3 K4 76.2(8) 2_566 .
O9 K3 K4 31.6(5) . .
S16 K3 K4 126.9(4) 1_455 .
Mo5 K3 K4 87.7(3) . .
Mo6 K3 K4 47.0(2) . .
O111 K4 O9 120.6(12) . .
O111 K4 O11 66.4(11) . .
O9 K4 O11 55.4(6) . .
O111 K4 K4' 66.6(12) . 2_466
O9 K4 K4' 129.6(9) . 2_466
O11 K4 K4' 98.5(9) . 2_466
O111 K4 O13 86.9(11) . .
O9 K4 O13 66.9(6) . .
O11 K4 O13 51.2(6) . .
K4' K4 O13 63.7(9) 2_466 .
O111 K4 O17 64.9(11) . 2_566
O9 K4 O17 117.8(7) . 2_566
O11 K4 O17 104.8(7) . 2_566
K4' K4 O17 109.9(9) 2_466 2_566
O13 K4 O17 150.0(8) . 2_566
O111 K4 S9 117.5(10) . 2_566
O9 K4 S9 69.2(5) . 2_566
O11 K4 S9 103.1(5) . 2_566
K4' K4 S9 157.7(9) 2_466 2_566
O13 K4 S9 136.1(6) . 2_566
O17 K4 S9 59.0(5) 2_566 2_566
O111 K4 O18 113.3(11) . 2_566
O9 K4 O18 116.4(8) . 2_566
O11 K4 O18 158.8(7) . 2_566
K4' K4 O18 100.6(9) 2_466 2_566
O13 K4 O18 148.1(8) . 2_566
O17 K4 O18 59.7(6) 2_566 2_566
S9 K4 O18 57.2(5) 2_566 2_566
O111 K4 O14 79.7(10) . .
O9 K4 O14 53.2(6) . .
O11 K4 O14 47.0(5) . .
K4' K4 O14 140.4(9) 2_466 .
O13 K4 O14 95.4(6) . .
O17 K4 O14 70.7(6) 2_566 .
S9 K4 O14 58.1(4) 2_566 .
O18 K4 O14 111.8(6) 2_566 .
O111 K4 Mo6 96.8(10) . .
O9 K4 Mo6 24.3(5) . .
O11 K4 Mo6 34.7(4) . .
K4' K4 Mo6 127.9(8) 2_466 .
O13 K4 Mo6 66.5(5) . .
O17 K4 Mo6 105.2(5) 2_566 .
S9 K4 Mo6 74.3(3) 2_566 .
O18 K4 Mo6 130.4(6) 2_566 .
O14 K4 Mo6 34.7(3) . .
O111 K4 Se10 68.8(10) . .
O9 K4 Se10 65.9(5) . .
O11 K4 Se10 28.1(4) . .
K4' K4 Se10 73.9(8) 2_466 .
O13 K4 Se10 25.3(4) . .
O17 K4 Se10 125.9(6) 2_566 .
S9 K4 Se10 128.4(4) 2_566 .
O18 K4 Se10 173.0(6) 2_566 .
O14 K4 Se10 75.0(4) . .
Mo6 K4 Se10 54.4(2) . .
O111 K4 K7' 96.5(11) . .
O9 K4 K7' 93.7(7) . .
O11 K4 K7' 89.1(6) . .
K4' K4 K7' 38.7(8) 2_466 .
O13 K4 K7' 38.7(6) . .
O17 K4 K7' 148.2(7) 2_566 .
S9 K4 K7' 146.0(6) 2_566 .
O18 K4 K7' 111.6(7) 2_566 .
O14 K4 K7' 134.0(6) . .
Mo6 K4 K7' 102.4(5) . .
Se10 K4 K7' 61.3(5) . .
K7' K4' O91 73.5(12) 2_466 2_466
K7' K4' O89 56.4(10) 2_466 .
O91 K4' O89 79.5(10) 2_466 .
K7' K4' K4 91.3(13) 2_466 2_466
O91 K4' K4 121.1(13) 2_466 2_466
O89 K4' K4 137.1(13) . 2_466
K7' K4' O111 127.2(17) 2_466 2_466
O91 K4' O111 91.6(13) 2_466 2_466
O89 K4' O111 169.0(16) . 2_466
K4 K4' O111 53.4(10) 2_466 2_466
K7' K4' O62 135.0(16) 2_466 1_455
O91 K4' O62 119.6(13) 2_466 1_455
O89 K4' O62 82.4(10) . 1_455
K4 K4' O62 111.1(12) 2_466 1_455
O111 K4' O62 96.7(13) 2_466 1_455
K7' K4' O13 49.2(10) 2_466 2_466
O91 K4' O13 69.3(10) 2_466 2_466
O89 K4' O13 104.3(12) . 2_466
K4 K4' O13 59.0(8) 2_466 2_466
O111 K4' O13 78.1(12) 2_466 2_466
O62 K4' O13 170.1(14) 1_455 2_466
K7' K4' S19 128.8(15) 2_466 1_455
O91 K4' S19 64.4(8) 2_466 1_455
O89 K4' S19 87.3(10) . 1_455
K4 K4' S19 134.9(12) 2_466 1_455
O111 K4' S19 83.1(12) 2_466 1_455
O62 K4' S19 57.6(7) 1_455 1_455
O13 K4' S19 129.1(12) 2_466 1_455
K7' K4' O120 82.3(15) 2_466 1_455
O91 K4' O120 148.1(16) 2_466 1_455
O89 K4' O120 69.7(13) . 1_455
K4 K4' O120 79.3(13) 2_466 1_455
O111 K4' O120 119.9(17) 2_466 1_455
O62 K4' O120 65.4(13) 1_455 1_455
O13 K4' O120 109.7(15) 2_466 1_455
S19 K4' O120 120.6(15) 1_455 1_455
K7' K4' Mo28 84.4(12) 2_466 2_466
O91 K4' Mo28 20.3(5) 2_466 2_466
O89 K4' Mo28 99.8(10) . 2_466
K4 K4' Mo28 104.7(10) 2_466 2_466
O111 K4' Mo28 71.5(11) 2_466 2_466
O62 K4' Mo28 123.4(11) 1_455 2_466
O13 K4' Mo28 63.2(8) 2_466 2_466
S19 K4' Mo28 66.1(6) 1_455 2_466
O120 K4' Mo28 166.2(15) 1_455 2_466
K7' K4' Mo19 133.8(14) 2_466 1_455
O91 K4' Mo19 95.9(10) 2_466 1_455
O89 K4' Mo19 77.6(9) . 1_455
K4 K4' Mo19 129.9(11) 2_466 1_455
O111 K4' Mo19 97.2(12) 2_466 1_455
O62 K4' Mo19 23.7(5) 1_455 1_455
O13 K4' Mo19 164.1(12) 2_466 1_455
S19 K4' Mo19 35.1(4) 1_455 1_455
O120 K4' Mo19 85.8(13) 1_455 1_455
Mo28 K4' Mo19 101.0(8) 2_466 1_455
K7' K4' K7 80.8(11) 2_466 1_455
O91 K4' K7 44.6(7) 2_466 1_455
O89 K4' K7 46.3(7) . 1_455
K4 K4' K7 165.2(13) 2_466 1_455
O111 K4' K7 122.7(13) 2_466 1_455
O62 K4' K7 83.0(9) 1_455 1_455
O13 K4' K7 106.8(11) 2_466 1_455
S19 K4' K7 48.8(6) 1_455 1_455
O120 K4' K7 111.8(13) 1_455 1_455
Mo28 K4' K7 62.3(6) 2_466 1_455
Mo19 K4' K7 62.8(6) 1_455 1_455
O103 K5 O131 82.4(11) . .
O103 K5 O76 122.0(9) . .
O131 K5 O76 107.6(11) . .
O103 K5 O25 79.5(8) . .
O131 K5 O25 67.9(10) . .
O76 K5 O25 55.4(6) . .
O103 K5 O75 119.3(9) . .
O131 K5 O75 153.5(11) . .
O76 K5 O75 49.2(6) . .
O25 K5 O75 99.5(7) . .
O103 K5 O82 77.5(8) . .
O131 K5 O82 153.6(11) . .
O76 K5 O82 97.6(7) . .
O25 K5 O82 123.9(7) . .
O75 K5 O82 52.8(6) . .
O103 K5 Se9 109.7(8) . .
O131 K5 Se9 134.7(11) . .
O76 K5 Se9 28.5(4) . .
O25 K5 Se9 71.7(5) . .
O75 K5 Se9 27.9(4) . .
O82 K5 Se9 69.4(5) . .
O103 K5 K8' 119.6(9) . .
O131 K5 K8' 73.9(11) . .
O76 K5 K8' 118.0(8) . .
O25 K5 K8' 134.3(9) . .
O75 K5 K8' 103.9(8) . .
O82 K5 K8' 101.4(8) . .
Se9 K5 K8' 126.5(7) . .
O103 K5 K12' 162.8(9) . .
O131 K5 K12' 94.5(11) . .
O76 K5 K12' 43.0(6) . .
O25 K5 K12' 83.7(7) . .
O75 K5 K12' 60.1(6) . .
O82 K5 K12' 109.7(7) . .
Se9 K5 K12' 61.0(5) . .
O103 K5 K12 155.8(9) . .
O131 K5 K12 121.7(10) . .
O76 K5 K12 56.2(5) . .
O25 K5 K12 109.7(6) . .
O75 K5 K12 38.6(5) . .
O82 K5 K12 79.0(6) . .
Se9 K5 K12 55.9(4) . .
O103 K5 K8 110.3(8) . .
O131 K5 K8 79.6(10) . .
O76 K5 K8 127.7(6) . .
O25 K5 K8 144.7(8) . .
O75 K5 K8 104.0(7) . .
O82 K5 K8 91.4(6) . .
Se9 K5 K8 129.9(5) . .
K12' K5 K8 85.6(6) . .
O145 K6 O132 90(2) . .
O145 K6 O20 80.7(19) . .
O132 K6 O20 76.3(13) . .
O145 K6 K17 78.0(19) . .
O132 K6 K17 107.3(14) . .
O20 K6 K17 158.4(8) . .
O145 K6 K12 27.0(17) . .
O132 K6 K12 116.5(13) . .
O20 K6 K12 83.4(6) . .
K17 K6 K12 75.9(6) . .
K7' K7 O65 156.5(11) 1_655 .
K7' K7 O113 71.0(11) 1_655 .
O65 K7 O113 99.1(10) . .
K7' K7 O91 95.4(9) 1_655 2_566
O65 K7 O91 107.7(9) . 2_566
O113 K7 O91 103.0(10) . 2_566
K7' K7 O89 129.5(10) 1_655 1_655
O65 K7 O89 62.8(7) . 1_655
O113 K7 O89 159.4(11) . 1_655
O91 K7 O89 75.5(8) 2_566 1_655
K7' K7 O91 66.5(8) 1_655 1_655
O65 K7 O91 116.3(8) . 1_655
O113 K7 O91 136.5(11) . 1_655
O91 K7 O91 90.1(8) 2_566 1_655
O89 K7 O91 64.0(6) 1_655 1_655
K7' K7 S19 135.3(9) 1_655 .
O65 K7 S19 56.9(5) . .
O113 K7 S19 75.7(8) . .
O91 K7 S19 63.9(5) 2_566 .
O89 K7 S19 85.6(7) 1_655 .
O91 K7 S19 144.7(9) 1_655 .
K7' K7 S28 101.7(8) 1_655 1_655
O65 K7 S28 66.9(5) . 1_655
O113 K7 S28 127.8(10) . 1_655
O91 K7 S28 129.1(8) 2_566 1_655
O89 K7 S28 56.6(5) 1_655 1_655
O91 K7 S28 55.6(5) 1_655 1_655
S19 K7 S28 122.3(7) . 1_655
K7' K7 S17 100.9(9) 1_655 .
O65 K7 S17 55.6(5) . .
O113 K7 S17 70.1(9) . .
O91 K7 S17 158.6(8) 2_566 .
O89 K7 S17 103.7(7) 1_655 .
O91 K7 S17 108.9(7) 1_655 .
S19 K7 S17 94.7(6) . .
S28 K7 S17 60.6(4) 1_655 .
K7' K7 Mo27 120.1(8) 1_655 1_655
O65 K7 Mo27 62.3(5) . 1_655
O113 K7 Mo27 156.7(10) . 1_655
O91 K7 Mo27 96.5(7) 2_566 1_655
O89 K7 Mo27 22.5(4) 1_655 1_655
O91 K7 Mo27 55.0(5) 1_655 1_655
S19 K7 Mo27 102.2(6) . 1_655
S28 K7 Mo27 34.2(2) 1_655 1_655
S17 K7 Mo27 87.2(5) . 1_655
K7' K7 Mo28 79.5(7) 1_655 1_655
O65 K7 Mo28 97.5(6) . 1_655
O113 K7 Mo28 140.2(10) . 1_655
O91 K7 Mo28 105.9(7) 2_566 1_655
O89 K7 Mo28 57.0(4) 1_655 1_655
O91 K7 Mo28 21.1(4) 1_655 1_655
S19 K7 Mo28 142.3(7) . 1_655
S28 K7 Mo28 34.5(2) 1_655 1_655
S17 K7 Mo28 90.6(4) . 1_655
Mo27 K7 Mo28 40.8(2) 1_655 1_655
K7' K7 K4' 135.9(11) 1_655 1_655
O65 K7 K4' 67.6(8) . 1_655
O113 K7 K4' 122.7(10) . 1_655
O91 K7 K4' 42.7(7) 2_566 1_655
O89 K7 K4' 43.5(6) 1_655 1_655
O91 K7 K4' 95.0(8) 1_655 1_655
S19 K7 K4' 49.6(6) . 1_655
S28 K7 K4' 98.9(7) 1_655 1_655
S17 K7 K4' 123.2(8) . 1_655
Mo27 K7 K4' 65.6(6) 1_655 1_655
Mo28 K7 K4' 97.1(7) 1_655 1_655
O13 K7' K4' 81.6(13) . 2_466
O13 K7' O138 104.9(19) . .
K4' K7' O138 126(2) 2_466 .
O13 K7' O89 149.3(13) . 2_466
K4' K7' O89 71.7(12) 2_466 2_466
O138 K7' O89 103.0(18) . 2_466
O13 K7' K7 87.1(11) . 1_455
K4' K7' K7 122.4(14) 2_466 1_455
O138 K7' K7 111.2(19) . 1_455
O89 K7' K7 94.5(11) 2_466 1_455
O13 K7' O91 74.2(9) . .
K4' K7' O91 59.9(11) 2_466 .
O138 K7' O91 173.7(19) . .
O89 K7' O91 79.3(9) 2_466 .
K7 K7' O91 62.7(8) 1_455 .
O13 K7' O113 94.1(11) . 1_455
K4' K7' O113 175.5(15) 2_466 1_455
O138 K7' O113 53.7(17) . 1_455
O89 K7' O113 112.8(11) 2_466 1_455
K7 K7' O113 58.0(9) 1_455 1_455
O91 K7' O113 120.0(11) . 1_455
O13 K7' Mo27 169.9(11) . 2_466
K4' K7' Mo27 89.5(11) 2_466 2_466
O138 K7' Mo27 84.1(17) . 2_466
O89 K7' Mo27 20.7(5) 2_466 2_466
K7 K7' Mo27 93.8(8) 1_455 2_466
O91 K7' Mo27 97.3(8) . 2_466
O113 K7' Mo27 94.9(9) 1_455 2_466
O13 K7' Se10 12.8(6) . .
K4' K7' Se10 75.4(11) 2_466 .
O138 K7' Se10 117.7(17) . .
O89 K7' Se10 137.8(10) 2_466 .
K7 K7' Se10 81.5(8) 1_455 .
O91 K7' Se10 61.4(6) . .
O113 K7' Se10 100.6(9) 1_455 .
Mo27 K7' Se10 158.0(8) 2_466 .
O13 K7' K4 51.3(7) . .
K4' K7' K4 50.0(10) 2_466 .
O138 K7' K4 92.5(17) . .
O89 K7' K4 115.2(9) 2_466 .
K7 K7' K4 136.9(10) 1_455 .
O91 K7' K4 91.7(7) . .
O113 K7' K4 126.2(10) 1_455 .
Mo27 K7' K4 125.0(8) 2_466 .
Se10 K7' K4 55.5(4) . .
O13 K7' K13 130.5(11) . 2_466
K4' K7' K13 115.6(13) 2_466 2_466
O138 K7' K13 26.7(16) . 2_466
O89 K7' K13 76.4(8) 2_466 2_466
K7 K7' K13 114.4(9) 1_455 2_466
O91 K7' K13 155.2(9) . 2_466
O113 K7' K13 66.6(8) 1_455 2_466
Mo27 K7' K13 58.0(5) 2_466 2_466
Se10 K7' K13 143.2(8) . 2_466
K4 K7' K13 102.9(7) . 2_466
O13 K7' K7 115.2(10) . 2_566
K4' K7' K7 67.4(11) 2_466 2_566
O138 K7' K7 139.5(17) . 2_566
O89 K7' K7 40.3(6) 2_466 2_566
K7 K7' K7 67.3(8) 1_455 2_566
O91 K7' K7 41.0(5) . 2_566
O113 K7' K7 115.7(10) 1_455 2_566
Mo27 K7' K7 56.4(4) 2_466 2_566
Se10 K7' K7 102.4(6) . 2_566
K4 K7' K7 116.3(7) . 2_566
K13 K7' K7 114.3(7) 2_466 2_566
O102 K8 O104 93.5(12) . 2_566
O102 K8 O16 119.1(12) . 2_566
O104 K8 O16 72.4(11) 2_566 2_566
O102 K8 O49 132.8(12) . .
O104 K8 O49 121.1(13) 2_566 .
O16 K8 O49 55.1(8) 2_566 .
O102 K8 O17 167.2(13) . .
O104 K8 O17 74.7(10) 2_566 .
O16 K8 O17 53.2(7) 2_566 .
O49 K8 O17 54.0(7) . .
O102 K8 O131 52.4(10) . 2_566
O104 K8 O131 47.0(11) 2_566 2_566
O16 K8 O131 80.0(11) 2_566 2_566
O49 K8 O131 131.4(13) . 2_566
O17 K8 O131 114.8(12) . 2_566
O102 K8 Mo9 150.6(12) . .
O104 K8 Mo9 86.2(10) 2_566 .
O16 K8 Mo9 33.5(5) 2_566 .
O49 K8 Mo9 35.1(5) . .
O17 K8 Mo9 26.7(4) . .
O131 K8 Mo9 111.2(11) 2_566 .
O102 K8 K8 53.8(8) . 2_566
O104 K8 K8 83.0(11) 2_566 2_566
O16 K8 K8 154.3(14) 2_566 2_566
O49 K8 K8 149.9(14) . 2_566
O17 K8 K8 127.6(12) . 2_566
O131 K8 K8 77.7(11) 2_566 2_566
Mo9 K8 K8 154.3(12) . 2_566
O102 K8 K5 101.5(9) . .
O104 K8 K5 135.9(12) 2_566 .
O16 K8 K5 130.1(10) 2_566 .
O49 K8 K5 76.4(8) . .
O17 K8 K5 90.6(8) . .
O131 K8 K5 149.7(11) 2_566 .
Mo9 K8 K5 98.9(7) . .
K8 K8 K5 73.6(8) 2_566 .
O102 K8' O104 93.9(15) 2_566 2_566
O102 K8' O17 122.5(16) 2_566 .
O104 K8' O17 77.7(13) 2_566 .
O102 K8' O49 155.7(17) 2_566 .
O104 K8' O49 107.4(15) 2_566 .
O17 K8' O49 54.0(9) . .
O102 K8' Mo9 146.4(15) 2_566 .
O104 K8' Mo9 81.4(12) 2_566 .
O17 K8' Mo9 24.0(5) . .
O49 K8' Mo9 33.6(6) . .
O102 K8' K5 75.3(11) 2_566 .
O104 K8' K5 169.1(16) 2_566 .
O17 K8' K5 108.4(13) . .
O49 K8' K5 83.4(10) . .
Mo9 K8' K5 107.9(10) . .
O102 K8' K8' 53.8(11) 2_566 2_566
O104 K8' K8' 82.2(15) 2_566 2_566
O17 K8' K8' 159(2) . 2_566
O49 K8' K8' 139.3(18) . 2_566
Mo9 K8' K8' 154.8(19) . 2_566
K5 K8' K8' 90.7(13) . 2_566
O73 K9' O44 145.0(10) . 2
O73 K9' O38 159.1(11) . 2
O44 K9' O38 53.0(6) 2 2
O73 K9' O37 110.5(9) . 2
O44 K9' O37 104.5(8) 2 2
O38 K9' O37 52.7(7) 2 2
O73 K9' O126 75.9(12) . 2
O44 K9' O126 129.6(13) 2 2
O38 K9' O126 83.2(12) 2 2
O37 K9' O126 48.4(12) 2 2
O73 K9' O43 139.3(11) . 2
O44 K9' O43 52.7(6) 2 2
O38 K9' O43 54.9(6) 2 2
O37 K9' O43 75.5(8) 2 2
O126 K9' O43 123.8(12) 2 2
O73 K9' Se8 134.5(8) . 2
O44 K9' Se8 79.8(6) 2 2
O38 K9' Se8 27.2(4) 2 2
O37 K9' Se8 25.6(5) 2 2
O126 K9' Se8 62.5(10) 2 2
O43 K9' Se8 64.3(5) 2 2
O73 K9' Mo8 164.5(11) . 2
O44 K9' Mo8 33.5(4) 2 2
O38 K9' Mo8 34.6(5) 2 2
O37 K9' Mo8 75.6(7) 2 2
O126 K9' Mo8 116.6(11) 2 2
O43 K9' Mo8 26.5(3) 2 2
Se8 K9' Mo8 54.8(3) 2 2
O73 K9' K1 129.6(10) . 2
O44 K9' K1 54.8(6) 2 2
O38 K9' K1 42.8(6) 2 2
O37 K9' K1 79.4(7) 2 2
O126 K9' K1 76.6(11) 2 2
O43 K9' K1 91.0(5) 2 2
Se8 K9' K1 58.8(4) 2 2
Mo8 K9' K1 64.8(3) 2 2
O140 K9 O73 68.4(16) . .
O140 K9 O44 109.1(17) . 2
O73 K9 O44 141.8(14) . 2
O140 K9 O117 73.8(19) . 2
O73 K9 O117 110.9(16) . 2
O44 K9 O117 104.3(15) 2 2
O140 K9 O45 159.9(18) . 2
O73 K9 O45 129.4(12) . 2
O44 K9 O45 51.6(7) 2 2
O117 K9 O45 103.5(15) 2 2
O140 K9 O128 114(2) . .
O73 K9 O128 69.6(15) . .
O44 K9 O128 134.9(17) 2 .
O117 K9 O128 76.9(18) 2 .
O45 K9 O128 83.8(15) 2 .
O140 K9 O129 92(2) . .
O73 K9 O129 69.6(18) . .
O44 K9 O129 72.5(18) 2 .
O117 K9 O129 164(2) 2 .
O45 K9 O129 87.1(18) 2 .
O128 K9 O129 117(2) . .
O140 K9 O43 67.0(15) . 2
O73 K9 O43 134.3(12) . 2
O44 K9 O43 51.7(7) 2 2
O117 K9 O43 64.9(13) 2 2
O45 K9 O43 93.6(9) 2 2
O128 K9 O43 140.0(17) . 2
O129 K9 O43 102.5(19) . 2
O140 K9 Se5 135.0(17) . 2
O73 K9 Se5 141.1(11) . 2
O44 K9 Se5 26.0(4) 2 2
O117 K9 Se5 106.3(14) 2 2
O45 K9 Se5 25.6(5) 2 2
O128 K9 Se5 109.3(15) . 2
O129 K9 Se5 78.0(17) . 2
O43 K9 Se5 72.6(7) 2 2
O140 K9 Mo8 82.7(15) . 2
O73 K9 Mo8 139.6(11) . 2
O44 K9 Mo8 29.0(5) 2 2
O117 K9 Mo8 85.8(13) 2 2
O45 K9 Mo8 77.2(8) 2 2
O128 K9 Mo8 150.5(16) . 2
O129 K9 Mo8 84.6(18) . 2
O43 K9 Mo8 23.7(4) 2 2
Se5 K9 Mo8 53.0(4) 2 2
O140 K9 K18 97.5(16) . 2
O73 K9 K18 149.0(11) . 2
O44 K9 K18 68.2(8) 2 2
O117 K9 K18 38.3(12) 2 2
O45 K9 K18 71.3(8) 2 2
O128 K9 K18 93.7(15) . 2
O129 K9 K18 140.5(19) . 2
O43 K9 K18 48.6(6) 2 2
Se5 K9 K18 68.3(6) 2 2
Mo8 K9 K18 59.0(5) 2 2
O140 K9 K1 97.6(16) . 2
O73 K9 K1 101.6(10) . 2
O44 K9 K1 40.2(6) 2 2
O117 K9 K1 139.5(14) 2 2
O45 K9 K1 71.3(7) 2 2
O128 K9 K1 139.0(15) . 2
O129 K9 K1 32.8(17) . 2
O43 K9 K1 75.2(7) 2 2
Se5 K9 K1 52.4(4) 2 2
Mo8 K9 K1 53.8(4) 2 2
K18 K9 K1 107.7(7) 2 2
O141 K14' O3 118(2) . 2_556
O141 K14' O85 123.6(19) . 1_655
O3 K14' O85 91.0(12) 2_556 1_655
O141 K14' O109 74.6(17) . 2_556
O3 K14' O109 83.3(12) 2_556 2_556
O85 K14' O109 60.9(10) 1_655 2_556
O141 K14' K20 148.3(19) . 2_556
O3 K14' K20 43.0(9) 2_556 2_556
O85 K14' K20 50.7(9) 1_655 2_556
O109 K14' K20 77.8(11) 2_556 2_556
O121 K11 O130 134.8(18) . 2_456
O121 K11 O57 79.7(13) . .
O130 K11 O57 137.0(15) 2_456 .
O121 K11 O29 86.5(13) . 2_567
O130 K11 O29 82.3(14) 2_456 2_567
O57 K11 O29 132.5(9) . 2_567
O121 K11 O41 58.3(12) . .
O130 K11 O41 158.9(15) 2_456 .
O57 K11 O41 51.8(6) . .
O29 K11 O41 82.3(7) 2_567 .
O121 K11 O27 77.8(13) . 2_567
O130 K11 O27 60.3(14) 2_456 2_567
O57 K11 O27 156.0(10) . 2_567
O29 K11 O27 54.0(6) 2_567 2_567
O41 K11 O27 119.8(9) . 2_567
O121 K11 Mo12 84.7(12) . 2_567
O130 K11 Mo12 64.2(13) 2_456 2_567
O57 K11 Mo12 158.4(8) . 2_567
O29 K11 Mo12 30.6(4) 2_567 2_567
O41 K11 Mo12 107.0(7) . 2_567
O27 K11 Mo12 24.0(4) 2_567 2_567
O121 K11 Mo22 69.7(12) . .
O130 K11 Mo22 153.9(15) 2_456 .
O57 K11 Mo22 20.7(4) . .
O29 K11 Mo22 112.5(7) 2_567 .
O41 K11 Mo22 31.1(4) . .
O27 K11 Mo22 145.8(8) 2_567 .
Mo12 K11 Mo22 138.0(6) 2_567 .
O81 K11' O31 94.5(10) . 1_556
O81 K11' O57 128.9(10) . .
O31 K11' O57 130.8(10) 1_556 .
O81 K11' S25 58.5(6) . .
O31 K11' S25 125.0(9) 1_556 .
O57 K11' S25 74.4(6) . .
O81 K11' S22 121.0(9) . .
O31 K11' S22 123.8(9) 1_556 .
O57 K11' S22 57.1(5) . .
S25 K11' S22 110.9(7) . .
O81 K11' C27 96.0(13) . 1_556
O31 K11' C27 61.0(12) 1_556 1_556
O57 K11' C27 124.0(13) . 1_556
S25 K11' C27 152.9(13) . 1_556
S22 K11' C27 72.4(12) . 1_556
O81 K11' S23 59.0(6) . .
O31 K11' S23 117.0(9) 1_556 .
O57 K11' S23 106.2(8) . .
S25 K11' S23 90.5(6) . .
S22 K11' S23 63.7(5) . .
C27 K11' S23 66.3(11) 1_556 .
O81 K11' Mo22 139.6(9) . .
O31 K11' Mo22 125.8(8) 1_556 .
O57 K11' Mo22 23.7(4) . .
S25 K11' Mo22 95.1(6) . .
S22 K11' Mo22 35.7(3) . .
C27 K11' Mo22 100.5(12) 1_556 .
S23 K11' Mo22 94.8(6) . .
O81 K11' K13 100.7(8) . .
O31 K11' K13 133.8(9) 1_556 .
O57 K11' K13 32.8(5) . .
S25 K11' K13 42.7(5) . .
S22 K11' K13 84.1(6) . .
C27 K11' K13 155.9(13) 1_556 .
S23 K11' K13 108.2(7) . .
Mo22 K11' K13 55.8(4) . .
O145 K12 O105 81(2) . .
O145 K12 O75 127(2) . .
O105 K12 O75 149.8(13) . .
O145 K12 O50 119(2) . .
O105 K12 O50 127.4(13) . .
O75 K12 O50 54.1(7) . .
O145 K12 O78 80.9(19) . .
O105 K12 O78 156.4(13) . .
O75 K12 O78 53.0(7) . .
O50 K12 O78 52.5(6) . .
O145 K12 S10 68.3(19) . .
O105 K12 S10 82.3(10) . .
O75 K12 S10 116.4(9) . .
O50 K12 S10 65.0(6) . .
O78 K12 S10 77.3(7) . .
O145 K12 Mo23 107(2) . .
O105 K12 Mo23 161.8(12) . .
O75 K12 Mo23 33.3(5) . .
O50 K12 Mo23 34.5(4) . .
O78 K12 Mo23 26.0(4) . .
S10 K12 Mo23 85.1(6) . .
O145 K12 Se9 119(2) . .
O105 K12 Se9 138.6(12) . .
O75 K12 Se9 23.0(5) . .
O50 K12 Se9 77.2(6) . .
O78 K12 Se9 64.3(6) . .
S10 K12 Se9 137.5(8) . .
Mo23 K12 Se9 52.4(3) . .
O145 K12 K14 48.6(19) . .
O105 K12 K14 34.6(9) . .
O75 K12 K14 158.3(10) . .
O50 K12 K14 147.3(9) . .
O78 K12 K14 129.5(8) . .
S10 K12 K14 83.2(6) . .
Mo23 K12 K14 155.4(8) . .
Se9 K12 K14 135.3(7) . .
O145 K12 K5 169(2) . .
O105 K12 K5 108.8(11) . .
O75 K12 K5 42.4(6) . .
O50 K12 K5 60.2(6) . .
O78 K12 K5 91.3(7) . .
S10 K12 K5 117.6(7) . .
Mo23 K12 K5 65.9(5) . .
Se9 K12 K5 49.9(4) . .
K14 K12 K5 138.6(8) . .
O145 K12 K6 28.3(18) . .
O105 K12 K6 100.0(10) . .
O75 K12 K6 110.1(8) . .
O50 K12 K6 90.8(7) . .
O78 K12 K6 57.7(5) . .
S10 K12 K6 51.5(4) . .
Mo23 K12 K6 82.1(5) . .
Se9 K12 K6 113.7(6) . .
K14 K12 K6 73.7(5) . .
K5 K12 K6 147.6(7) . .
O105 K12' O76 151.1(15) . .
O105 K12' O1 144.3(15) . .
O76 K12' O1 52.7(7) . .
O105 K12' O61 61.0(11) . .
O76 K12' O61 127.6(12) . .
O1 K12' O61 83.4(9) . .
O105 K12' S20 93.8(12) . .
O76 K12' S20 113.9(11) . .
O1 K12' S20 65.9(7) . .
O61 K12' S20 56.8(6) . .
O105 K12' Mo2 176.1(14) . .
O76 K12' Mo2 31.8(5) . .
O1 K12' Mo2 32.2(5) . .
O61 K12' Mo2 115.4(9) . .
S20 K12' Mo2 82.7(7) . .
O105 K12' Mo20 79.3(11) . .
O76 K12' Mo20 118.7(10) . .
O1 K12' Mo20 67.2(7) . .
O61 K12' Mo20 23.6(4) . .
S20 K12' Mo20 35.4(4) . .
Mo2 K12' Mo20 96.8(7) . .
O105 K12' K5 115.9(12) . .
O76 K12' K5 43.8(6) . .
O1 K12' K5 59.7(7) . .
O61 K12' K5 92.4(8) . .
S20 K12' K5 119.9(9) . .
Mo2 K12' K5 64.8(5) . .
Mo20 K12' K5 97.8(7) . .
O138 K13 O88 90.5(18) 2_466 .
O138 K13 O57 127.4(19) 2_466 .
O88 K13 O57 131.0(11) . .
O138 K13 S25 150.5(18) 2_466 .
O88 K13 S25 60.1(7) . .
O57 K13 S25 79.3(8) . .
O138 K13 S27 74.4(16) 2_466 .
O88 K13 S27 59.9(7) . .
O57 K13 S27 97.9(8) . .
S25 K13 S27 91.2(7) . .
O138 K13 Mo26 116.4(17) 2_466 .
O88 K13 Mo26 26.3(5) . .
O57 K13 Mo26 110.8(9) . .
S25 K13 Mo26 34.1(3) . .
S27 K13 Mo26 74.6(5) . .
O138 K13 Mo27 78.6(16) 2_466 .
O88 K13 Mo27 26.3(5) . .
O57 K13 Mo27 122.9(9) . .
S25 K13 Mo27 75.4(5) . .
S27 K13 Mo27 34.1(3) . .
Mo26 K13 Mo27 46.9(3) . .
O138 K13 K7' 26.6(16) 2_466 2_466
O88 K13 K7' 64.7(8) . 2_466
O57 K13 K7' 141.9(10) . 2_466
S25 K13 K7' 124.7(8) . 2_466
S27 K13 K7' 56.9(5) . 2_466
Mo26 K13 K7' 90.9(6) . 2_466
Mo27 K13 K7' 52.5(5) . 2_466
O138 K13 K11' 166.4(18) 2_466 .
O88 K13 K11' 100.1(9) . .
O57 K13 K11' 39.0(6) . .
S25 K13 K11' 41.5(4) . .
S27 K13 K11' 103.6(6) . .
Mo26 K13 K11' 75.2(5) . .
Mo27 K13 K11' 107.6(6) . .
K7' K13 K11' 159.2(8) 2_466 .
O105 K14 O112 125.9(15) . .
O105 K14 O119 93.3(14) . .
O112 K14 O119 68.6(14) . .
O105 K14 O120 100.9(16) . .
O112 K14 O120 80.7(16) . .
O119 K14 O120 148.9(16) . .
O105 K14 O62 67.2(11) . .
O112 K14 O62 61.3(11) . .
O119 K14 O62 85.9(12) . .
O120 K14 O62 74.6(13) . .
O105 K14 O18 64.0(10) . .
O112 K14 O18 148.7(13) . .
O119 K14 O18 142.7(12) . .
O120 K14 O18 67.9(13) . .
O62 K14 O18 108.9(9) . .
O105 K14 O145 75.0(18) . .
O112 K14 O145 136(2) . .
O119 K14 O145 71.8(19) . .
O120 K14 O145 139(2) . .
O62 K14 O145 134.6(17) . .
O18 K14 O145 73.8(17) . .
O105 K14 K12 37.8(10) . .
O112 K14 K12 134.6(12) . .
O119 K14 K12 71.1(10) . .
O120 K14 K12 134.0(14) . .
O62 K14 K12 96.2(8) . .
O18 K14 K12 73.3(7) . .
O145 K14 K12 39.6(16) . .
O105 K14 K4' 63.6(10) . 1_655
O112 K14 K4' 86.3(12) . 1_655
O119 K14 K4' 126.1(12) . 1_655
O120 K14 K4' 43.5(12) . 1_655
O62 K14 K4' 40.8(7) . 1_655
O18 K14 K4' 71.9(7) . 1_655
O145 K14 K4' 134.5(17) . 1_655
K12 K14 K4' 101.4(7) . 1_655
O77 K15 O66 163.8(14) . 2_556
O77 K15 O123 103.6(15) . .
O66 K15 O123 77.0(13) 2_556 .
O77 K15 O119 102.2(14) . 2_556
O66 K15 O119 92.9(13) 2_556 2_556
O123 K15 O119 107.1(16) . 2_556
O77 K15 Se9 23.0(6) . .
O66 K15 Se9 155.5(11) 2_556 .
O123 K15 Se9 81.2(12) . .
O119 K15 Se9 104.2(13) 2_556 .
O77 K15 S1 64.6(8) . .
O66 K15 S1 129.0(10) 2_556 .
O123 K15 S1 69.7(11) . .
O119 K15 S1 63.0(11) 2_556 .
Se9 K15 S1 50.1(4) . .
O77 K15 K17 70.1(10) . .
O66 K15 K17 96.0(10) 2_556 .
O123 K15 K17 124.4(14) . .
O119 K15 K17 128.5(13) 2_556 .
Se9 K15 K17 87.1(8) . .
S1 K15 K17 134.6(10) . .
O77 K15 K20 104.4(11) . .
O66 K15 K20 85.9(9) 2_556 .
O123 K15 K20 36.8(11) . .
O119 K15 K20 71.0(11) 2_556 .
Se9 K15 K20 83.3(7) . .
S1 K15 K20 44.9(6) . .
K17 K15 K20 160.1(10) . .
O77 K15 K19 100.0(10) . .
O66 K15 K19 72.4(8) 2_556 .
O123 K15 K19 29.3(11) . .
O119 K15 K19 135.3(13) 2_556 .
Se9 K15 K19 83.1(6) . .
S1 K15 K19 93.5(7) . .
K17 K15 K19 95.5(8) . .
K20 K15 K19 66.1(7) . .
O116 K16 O106 119.6(18) . 2_566
O116 K16 O134 99(2) . .
O106 K16 O134 87.3(18) 2_566 .
O116 K16 O37 113.6(18) . .
O106 K16 O37 122.9(17) 2_566 .
O134 K16 O37 104.3(18) . .
O116 K16 S13 148.8(18) . .
O106 K16 S13 62.8(11) 2_566 .
O134 K16 S13 112.4(17) . .
O37 K16 S13 61.1(9) . .
O116 K16 Se8 133.2(16) . .
O106 K16 Se8 106.5(14) 2_566 .
O134 K16 Se8 90.6(15) . .
O37 K16 Se8 21.6(7) . .
S13 K16 Se8 51.0(6) . .
K15 K17 K6 132.1(10) . .
O22 K18 O117 110.2(15) . .
O22 K18 S2 61.5(7) . .
O117 K18 S2 164.7(15) . .
O22 K18 S4 59.5(7) . .
O117 K18 S4 70.3(13) . .
S2 K18 S4 94.6(7) . .
O22 K18 S7 126.4(10) . .
O117 K18 S7 116.2(15) . .
S2 K18 S7 66.8(5) . .
S4 K18 S7 113.6(7) . .
O22 K18 Mo1 27.7(6) . .
O117 K18 Mo1 137.6(14) . .
S2 K18 Mo1 34.0(3) . .
S4 K18 Mo1 76.1(6) . .
S7 K18 Mo1 100.4(6) . .
O22 K18 K9 151.1(10) . 2
O117 K18 K9 41.2(13) . 2
S2 K18 K9 147.1(8) . 2
S4 K18 K9 103.0(7) . 2
S7 K18 K9 80.6(6) . 2
Mo1 K18 K9 178.8(8) . 2
O123 K19 O80 135.0(14) . .
O123 K19 C21 123.3(19) . 2_556
O80 K19 C21 99.0(16) . 2_556
O123 K19 O67 68.8(13) . 2_556
O80 K19 O67 141.1(11) . 2_556
C21 K19 O67 79.4(14) 2_556 2_556
O123 K19 S24 75.8(12) . .
O80 K19 S24 59.2(6) . .
C21 K19 S24 153.2(15) 2_556 .
O67 K19 S24 127.2(9) 2_556 .
O123 K19 S18 86.0(12) . 2_556
O80 K19 S18 90.7(9) . 2_556
C21 K19 S18 113.8(14) 2_556 2_556
O67 K19 S18 56.4(5) 2_556 2_556
S24 K19 S18 83.9(6) . 2_556
O123 K19 Mo18 72.4(12) . 2_556
O80 K19 Mo18 122.8(9) . 2_556
C21 K19 Mo18 94.6(14) 2_556 2_556
O67 K19 Mo18 22.2(3) 2_556 2_556
S24 K19 Mo18 110.1(6) . 2_556
S18 K19 Mo18 34.3(2) 2_556 2_556
O123 K19 K15 32.2(11) . .
O80 K19 K15 113.5(9) . .
C21 K19 K15 145.9(15) 2_556 .
O67 K19 K15 69.1(7) 2_556 .
S24 K19 K15 60.2(6) . .
S18 K19 K15 58.3(6) 2_556 .
Mo18 K19 K15 59.8(5) 2_556 .
O3 K20 O123 132.3(17) . .
O3 K20 O85 91.1(12) . 2_456
O123 K20 O85 106.9(15) . 2_456
O3 K20 O112 95.7(14) . 2_556
O123 K20 O112 66.1(14) . 2_556
O85 K20 O112 51.8(11) 2_456 2_556
O3 K20 S1 60.9(9) . .
O123 K20 S1 75.1(12) . .
O85 K20 S1 132.2(12) 2_456 .
O112 K20 S1 90.6(12) 2_556 .
O3 K20 S26 142.9(14) . 2_456
O123 K20 S26 80.5(13) . 2_456
O85 K20 S26 58.3(8) 2_456 2_456
O112 K20 S26 81.8(12) 2_556 2_456
S1 K20 S26 155.4(12) . 2_456
O3 K20 S3 59.7(9) . .
O123 K20 S3 146.8(15) . .
O85 K20 S3 103.1(11) 2_456 .
O112 K20 S3 146.8(14) 2_556 .
S1 K20 S3 95.0(9) . .
S26 K20 S3 104.2(9) 2_456 .
O3 K20 K14' 46.1(9) . 2_556
O123 K20 K14' 121.8(15) . 2_556
O85 K20 K14' 47.8(8) 2_456 2_556
O112 K20 K14' 58.2(11) 2_556 2_556
S1 K20 K14' 89.4(10) . 2_556
S26 K20 K14' 106.0(11) 2_456 2_556
S3 K20 K14' 89.1(10) . 2_556
O3 K20 Mo26 112.6(12) . 2_456
O123 K20 Mo26 96.1(13) . 2_456
O85 K20 Mo26 22.8(5) 2_456 2_456
O112 K20 Mo26 59.8(10) 2_556 2_456
S1 K20 Mo26 149.9(11) . 2_456
S26 K20 Mo26 35.5(4) 2_456 2_456
S3 K20 Mo26 106.6(9) . 2_456
K14' K20 Mo26 70.6(8) 2_556 2_456
O3 K20 K15 98.6(11) . .
O123 K20 K15 35.5(10) . .
O85 K20 K15 101.3(10) 2_456 .
O112 K20 K15 49.6(10) 2_556 .
S1 K20 K15 52.4(6) . .
S26 K20 K15 107.0(9) 2_456 .
S3 K20 K15 147.3(11) . .
K14' K20 K15 91.5(9) 2_556 .
Mo26 K20 K15 104.3(9) 2_456 .
Se6 O1 Mo2 122.4(11) . .
Se6 O1 K12' 127.5(10) . .
Mo2 O1 K12' 100.1(10) . .
Mo3 O3 Mo1 100.0(10) . .
Mo3 O3 K20 120.1(12) . .
Mo1 O3 K20 118.6(12) . .
Mo3 O3 K14' 113.3(11) . 2_556
Mo1 O3 K14' 114.8(11) . 2_556
K20 O3 K14' 90.9(13) . 2_556
C1 O4 Mo1 132.8(18) . .
C1 O4 Mo3 133.9(19) . .
Mo1 O4 Mo3 92.7(8) . .
Mo5 O5 Mo4 100.3(9) . .
Mo4 O6 Mo5 102.4(10) . .
C4 O7 Mo5 134.1(19) . .
C4 O7 Mo4 133.2(19) . .
Mo5 O7 Mo4 92.6(7) . .
Mo5 O8 K3 131.8(11) . .
Mo6 O9 K4 107.6(10) . .
Mo6 O9 K3 134.8(10) . .
K4 O9 K3 116.4(9) . .
C3 O10 Mo6 125.0(18) . .
Se10 O11 Mo6 121.0(9) . .
Se10 O11 K4 100.2(8) . .
Mo6 O11 K4 91.9(7) . .
Se10 O12 Mo28 122.4(8) . .
Se10 O13 K7' 146.9(14) . .
Se10 O13 K4 97.7(10) . .
K7' O13 K4 90.0(10) . .
Se10 O13 K4' 109.8(11) . 2_466
K7' O13 K4' 49.3(10) . 2_466
K4 O13 K4' 57.2(8) . 2_466
Se7 O14 Mo6 127.5(9) . .
Se7 O14 K4 128.8(8) . .
Mo6 O14 K4 78.9(6) . .
Se7 O15 Mo7 125.8(10) . .
Se7 O16 Mo9 128.4(12) . 2_566
Se7 O16 K8 129.3(11) . 2_566
Mo9 O16 K8 96.8(10) 2_566 2_566
Se7 O16 K2 123.7(10) . 2_566
Mo9 O16 K2 107.2(9) 2_566 2_566
Mo9 O17 K8' 109.6(12) . .
Mo9 O17 K4 108.1(10) . 2_566
K8' O17 K4 116.8(11) . 2_566
Mo9 O17 K8 91.5(9) . .
K4 O17 K8 117.1(9) 2_566 .
Mo10 O18 K14 145.3(12) . .
Mo10 O18 K4 106.1(10) . 2_566
K14 O18 K4 105.8(8) . 2_566
Mo10 O19 Mo11 100.7(9) . .
Mo10 O20 Mo11 101.3(11) . .
Mo10 O20 K6 124.0(10) . .
Mo11 O20 K6 124.7(9) . .
Mo3 O22 Mo1 99.8(10) . .
Mo3 O22 K18 120.4(12) . .
Mo1 O22 K18 117.2(11) . .
C2 O25 Mo2 126.7(19) . .
C2 O25 K5 126.0(19) . .
Mo2 O25 K5 106.7(7) . .
Mo12 O27 K11 102.9(11) . 2_567
Mo13 O28 Mo12 101.4(9) 2_566 .
Mo12 O29 Mo13 101.7(9) . 2_566
Mo12 O29 K11 102.1(8) . 2_567
Mo13 O29 K11 115.1(10) 2_566 2_567
C10 O30 Mo13 135.3(19) . 2_566
C10 O30 Mo12 134(2) . .
Mo13 O30 Mo12 90.3(6) 2_566 .
Mo13 O31 K11' 141.1(12) . 1_554
C11 O34 Mo10 133.1(18) . .
C11 O34 Mo11 135.9(19) . .
Mo10 O34 Mo11 90.8(7) . .
C12 O35 Mo9 118.8(16) . .
Se8 O36 Mo14 124.8(10) . .
Se8 O36 K1 99.9(8) . .
Mo14 O36 K1 134.7(8) . .
Se8 O37 K16 118.0(18) . .
Se8 O37 K9' 102.2(11) . 2
K16 O37 K9' 129.6(13) . 2
Se8 O38 Mo8 124.4(12) . .
Se8 O38 K1 114.8(10) . .
Mo8 O38 K1 117.3(8) . .
Se8 O38 K9' 102.9(9) . 2
Mo8 O38 K9' 94.8(8) . 2
K1 O38 K9' 90.4(9) . 2
Se3 O39 Mo14 126.7(11) . .
Se3 O41 Mo22 139.7(13) 2_566 .
Se3 O41 K11 109.9(10) 2_566 .
Mo22 O41 K11 96.5(8) . .
Mo8 O43 K9' 91.4(10) . 2
Mo8 O43 K9 101.6(10) . 2
Se5 O44 Mo8 133.5(11) . .
Se5 O44 K9' 128.0(11) . 2
Mo8 O44 K9' 97.2(8) . 2
Se5 O44 K9 107.1(10) . 2
Mo8 O44 K9 108.9(9) . 2
Se5 O44 K1 99.8(8) . .
Mo8 O44 K1 97.9(7) . .
K9' O44 K1 80.1(7) 2 .
K9 O44 K1 105.6(9) 2 .
Se5 O45 K9 100.2(12) . 2
Se5 O46 Mo15 126.8(10) . .
Se5 O46 K1 114.2(9) . .
Mo15 O46 K1 112.8(9) . .
Mo22 O47 K1 112.6(7) . 2_566
Se2 O48 Mo21 131.5(10) . .
Se2 O48 K2 97.8(8) . .
Mo21 O48 K2 97.3(7) . .
Se2 O49 Mo9 126.2(10) . .
Se2 O49 K2 118.4(10) . .
Mo9 O49 K2 110.6(8) . .
Se2 O49 K8 142.1(13) . .
Mo9 O49 K8 91.6(8) . .
Se2 O49 K8' 139.2(14) . .
Mo9 O49 K8' 88.4(9) . .
Se2 O50 Mo23 124.1(10) . .
Se2 O50 K12 129.8(9) . .
Mo23 O50 K12 92.5(8) . .
Se1 O51 Mo21 125.4(9) . 2_566
Se1 O51 K2 117.9(8) . 2_566
Mo21 O51 K2 107.6(6) 2_566 2_566
Se1 O52 Mo20 125.6(9) . .
Se1 O52 K2 95.6(7) . 2_566
Mo20 O52 K2 138.7(7) . 2_566
Se1 O53 Mo28 126.8(10) . 2_566
Se4 O54 Mo15 124.7(10) . .
Se4 O54 K1 118.3(10) . .
Mo15 O54 K1 114.3(9) . .
Se4 O55 Mo22 125.7(10) 2_566 .
Se4 O55 K1 97.6(8) 2_566 2_566
Mo22 O55 K1 126.3(8) . 2_566
Mo22 O57 K13 143.1(12) . .
Mo22 O57 K11 121.5(10) . .
Mo22 O57 K11' 104.3(9) . .
K13 O57 K11' 108.2(9) . .
Se6 O59 Mo7 127.5(9) . .
Se6 O60 Mo20 127.6(9) . .
Mo20 O61 K12' 104.4(10) . .
Mo19 O62 K14 151.5(13) . .
Mo19 O62 K4' 106.1(12) . 1_655
K14 O62 K4' 102.3(10) . 1_655
C7 O63 Mo20 121.3(14) . .
C8 O64 Mo19 132.3(16) . .
C8 O64 Mo18 136.2(16) . .
Mo19 O64 Mo18 90.5(6) . .
Mo19 O65 Mo18 102.3(7) . .
Mo19 O65 K7 116.1(8) . .
Mo18 O65 K7 118.5(9) . .
Mo19 O66 Mo18 100.8(8) . .
Mo19 O66 K15 125.2(10) . 2_556
Mo18 O66 K15 129.2(11) . 2_556
Mo18 O67 K19 111.3(9) . 2_556
C5 O69 Mo16 135.1(16) . .
C5 O69 Mo17 137.4(17) . .
Mo16 O69 Mo17 87.5(6) . .
Mo17 O70 Mo16 100.5(9) . .
Mo16 O71 Mo17 102.4(9) . .
Mo15 O73 K9' 144.7(15) . .
Mo15 O73 K9 148.3(14) . .
Se9 O75 Mo23 126.0(10) . .
Se9 O75 K12 115.5(10) . .
Mo23 O75 K12 99.6(9) . .
Se9 O75 K5 93.0(9) . .
Mo23 O75 K5 121.6(8) . .
K12 O75 K5 99.0(8) . .
Se9 O76 Mo2 124.1(10) . .
Se9 O76 K12' 118.4(10) . .
Mo2 O76 K12' 102.1(9) . .
Se9 O76 K5 96.2(8) . .
Mo2 O76 K5 119.4(8) . .
K12' O76 K5 93.3(9) . .
Se9 O77 K15 113.8(16) . .
Mo23 O78 K12 89.9(8) . .
Mo24 O80 Mo25 99.3(9) . .
Mo24 O80 K19 117.8(10) . .
Mo25 O80 K19 130.3(10) . .
Mo25 O81 Mo24 101.5(9) . .
Mo25 O81 K11' 120.7(10) . .
Mo24 O81 K11' 119.4(9) . .
C14 O82 Mo23 125.2(16) . .
C14 O82 K5 125.9(16) . .
Mo23 O82 K5 108.1(6) . .
C15 O83 Mo24 135.4(16) . .
C15 O83 Mo25 133.6(17) . .
Mo24 O83 Mo25 90.2(7) . .
Mo26 O85 K14' 166.2(15) . 1_455
Mo26 O85 K20 112.2(13) . 2_456
K14' O85 K20 81.5(11) 1_455 2_456
C16 O86 Mo27 134.4(16) . .
C16 O86 Mo26 134.1(17) . .
Mo27 O86 Mo26 91.5(6) . .
Mo27 O87 Mo26 100.1(7) . .
Mo26 O88 Mo27 100.9(8) . .
Mo26 O88 K13 120.8(10) . .
Mo27 O88 K13 121.2(10) . .
Mo27 O89 K7' 126.0(11) . 2_466
Mo27 O89 K4' 155.0(12) . .
K7' O89 K4' 51.9(10) 2_466 .
Mo27 O89 K7 112.0(9) . 1_455
K7' O89 K7 107.0(10) 2_466 1_455
K4' O89 K7 90.2(9) . 1_455
C13 O90 Mo28 127.6(17) . .
Mo28 O91 K4' 120.5(11) . 2_466
Mo28 O91 K7 133.7(10) . 2_566
K4' O91 K7 92.7(10) 2_466 2_566
Mo28 O91 K7 114.1(9) . 1_455
K4' O91 K7 97.3(10) 2_466 1_455
K7 O91 K7 89.9(8) 2_566 1_455
Mo28 O91 K7' 131.6(10) . .
K4' O91 K7' 46.6(9) 2_466 .
K7 O91 K7' 94.5(9) 2_566 .
K7 O91 K7' 50.8(7) 1_455 .
Mo21 O92 K2 94.9(7) . .
Mo8 O94 K1 90.7(6) . .
K14 O105 K12 107.6(15) . .
K4 O111 K4' 60.0(11) . 2_466
K14 O112 K20 113.6(17) . 2_556
K7 O113 K7' 51.0(9) . 1_655
K18 O117 K9 100.5(19) . 2
K14 O119 K15 123.8(17) . 2_556
K14 O120 K4' 99.9(17) . 1_655
K19 O123 K15 118.5(19) . .
K19 O123 K20 133.8(19) . .
K15 O123 K20 107.6(17) . .
K1 O129 K9 111(3) 2 .
K5 O131 K8 125.7(15) . 2_566
K7' O138 K13 127(3) . 2_466
K12 O145 K6 125(3) . .
K12 O145 K14 92(3) . .
K6 O145 K14 133(3) . .
C18 N1 C17 91(3) . .
C18 N1 C20 107(3) . .
C17 N1 C20 126(3) . .
C18 N1 C19 110(3) . .
C17 N1 C19 120(3) . .
C20 N1 C19 101(3) . .
C22 N2 C21 108(3) . .
C22 N2 C24 110(3) . .
C21 N2 C24 110(4) . .
C22 N2 C23 110(3) . .
C21 N2 C23 111(4) . .
C24 N2 C23 108(3) . .
C25 N3 C27 115(4) . .
C25 N3 C26 107(5) . .
C27 N3 C26 102(5) . .
O4 C1 C4 131(3) . .
O4 C1 C2 136(3) . .
C4 C1 C2 94(3) . .
O4 C1 C3 176(2) . .
C4 C1 C3 46.3(17) . .
C2 C1 C3 47.3(18) . .
O25 C2 C1 134(3) . .
O25 C2 C3 139(3) . .
C1 C2 C3 87(2) . .
O10 C3 C4 134(3) . .
O10 C3 C2 135(3) . .
C4 C3 C2 91(3) . .
O10 C3 C1 179(2) . .
C4 C3 C1 45.6(17) . .
C2 C3 C1 45.6(17) . .
O7 C4 C1 135(3) . .
O7 C4 C3 137(3) . .
C1 C4 C3 88(2) . .
O69 C5 C6 139(3) . .
O69 C5 C8 129(2) . .
C6 C5 C8 92(2) . .
O74 C6 C5 135(3) . .
O74 C6 C7 137(2) . .
C5 C6 C7 88(2) . .
O63 C7 C8 138(2) . .
O63 C7 C6 134(2) . .
C8 C7 C6 87.7(19) . .
O64 C8 C7 137(2) . .
O64 C8 C5 132(2) . .
C7 C8 C5 92(2) . .
O33 C9 C10 134(3) 2_566 .
O33 C9 C12 136(3) 2_566 .
C10 C9 C12 90(2) . .
O30 C10 C11 132(3) . .
O30 C10 C9 137(3) . .
C11 C10 C9 91(2) . .
O34 C11 C10 132(3) . .
O34 C11 C12 134(3) . .
C10 C11 C12 94(2) . .
O35 C12 C11 141(3) . .
O35 C12 C9 135(2) . .
C11 C12 C9 84(2) . .
O90 C13 C14 140(3) . .
O90 C13 C16 132(2) . .
C14 C13 C16 88(2) . .
O90 C13 C15 175(2) . .
C14 C13 C15 45.0(15) . .
C16 C13 C15 43.2(15) . .
O82 C14 C15 135(2) . .
O82 C14 C13 137(2) . .
C15 C14 C13 88(2) . .
O83 C15 C16 133(3) . .
O83 C15 C14 134(3) . .
C16 C15 C14 94(2) . .
O83 C15 C13 179(2) . .
C16 C15 C13 47.0(16) . .
C14 C15 C13 46.8(15) . .
O86 C16 C15 133(3) . .
O86 C16 C13 137(2) . .
C15 C16 C13 90(2) . .
N2 C21 K19 143(4) . 2_556
N3 C27 K11' 152(4) . 1_554

loop_
_geom_bond_atom_site_label_1
_geom_bond_atom_site_label_2
_geom_bond_distance
_geom_bond_site_symmetry_2
Mo1 O21 1.66(2) .
Mo1 O3 2.13(2) .
Mo1 O22 2.15(3) .
Mo1 O4 2.23(2) .
Mo1 S2 2.307(8) .
Mo1 S1 2.315(10) .
Mo1 Mo2 2.863(4) .
Mo1 K18 4.12(3) .
Mo2 O2 1.651(18) .
Mo2 O76 2.098(18) .
Mo2 O1 2.106(19) .
Mo2 S1 2.340(8) .
Mo2 S2 2.343(9) .
Mo2 O25 2.418(19) .
Mo2 K12' 3.89(3) .
Mo3 O23 1.69(2) .
Mo3 O22 2.11(2) .
Mo3 O3 2.12(3) .
Mo3 O4 2.274(18) .
Mo3 S4 2.297(12) .
Mo3 S3 2.310(11) .
Mo3 Mo4 2.860(5) .
Mo4 O24 1.69(2) .
Mo4 O6 2.04(3) .
Mo4 O5 2.14(2) .
Mo4 O7 2.294(19) .
Mo4 S3 2.300(13) .
Mo4 S4 2.316(11) .
Mo5 O8 1.670(19) .
Mo5 O5 2.14(2) .
Mo5 O6 2.17(2) .
Mo5 O7 2.24(2) .
Mo5 S5 2.310(9) .
Mo5 S6 2.326(8) .
Mo5 Mo6 2.851(4) .
Mo5 K3 4.067(14) .
Mo6 O9 1.56(2) .
Mo6 O11 2.067(18) .
Mo6 O14 2.104(16) .
Mo6 S6 2.315(8) .
Mo6 S5 2.334(8) .
Mo6 O10 2.449(17) .
Mo6 K4 3.628(14) .
Mo6 K3 4.112(12) .
Mo7 O42 1.631(17) .
Mo7 O59 2.088(17) .
Mo7 O15 2.11(2) .
Mo7 S8 2.339(8) .
Mo7 S7 2.360(8) .
Mo7 Mo8 2.838(4) .
Mo8 O43 1.652(18) .
Mo8 O44 2.060(19) .
Mo8 O38 2.11(2) .
Mo8 S7 2.321(7) .
Mo8 S8 2.339(8) .
Mo8 O94 2.507(19) .
Mo8 K9' 3.702(19) 2
Mo8 K9 4.02(3) 2
Mo8 K1 4.096(12) .
Mo9 O17 1.71(2) .
Mo9 O16 2.112(19) 2_566
Mo9 O49 2.19(2) .
Mo9 S10 2.324(8) .
Mo9 S9 2.334(9) .
Mo9 O35 2.476(15) .
Mo9 Mo10 2.841(4) .
Mo9 K8 3.80(3) .
Mo9 K8' 3.96(4) .
Mo9 K4 4.033(13) 2_566
Mo9 K2 4.084(11) .
Mo10 O18 1.68(2) .
Mo10 O20 2.09(2) .
Mo10 O19 2.10(2) .
Mo10 O34 2.27(2) .
Mo10 S9 2.321(9) .
Mo10 S10 2.322(9) .
Mo10 K4 4.120(13) 2_566
Mo11 O26 1.67(2) .
Mo11 O20 2.13(3) .
Mo11 O19 2.13(2) .
Mo11 S11 2.309(12) .
Mo11 O34 2.310(17) .
Mo11 S12 2.334(9) .
Mo11 Mo12 2.859(5) .
Mo12 O27 1.67(2) .
Mo12 O29 2.08(2) .
Mo12 O28 2.11(2) .
Mo12 S11 2.314(10) .
Mo12 S12 2.319(11) .
Mo12 O30 2.366(17) .
Mo12 K11 4.00(2) 2_567
Mo13 O31 1.71(2) .
Mo13 O28 2.113(19) 2_566
Mo13 O29 2.14(2) 2_566
Mo13 O30 2.24(2) 2_566
Mo13 S14 2.305(8) .
Mo13 S13 2.312(9) .
Mo13 Mo14 2.848(4) .
Mo14 O32 1.69(2) .
Mo14 O39 2.051(17) .
Mo14 O36 2.097(19) .
Mo14 S13 2.317(8) .
Mo14 S14 2.340(9) .
Mo15 O73 1.67(2) .
Mo15 O46 2.029(19) .
Mo15 O54 2.08(2) .
Mo15 S15 2.321(9) .
Mo15 S16 2.344(8) .
Mo15 Mo16 2.839(4) .
Mo16 O72 1.66(3) .
Mo16 O71 2.075(19) .
Mo16 O70 2.13(2) .
Mo16 O69 2.280(19) .
Mo16 S16 2.321(9) .
Mo16 S15 2.333(9) .
Mo17 O68 1.65(2) .
Mo17 O71 2.11(2) .
Mo17 O70 2.11(2) .
Mo17 S17 2.300(8) .
Mo17 S18 2.321(9) .
Mo17 O69 2.430(17) .
Mo17 Mo18 2.872(4) .
Mo18 O67 1.671(17) .
Mo18 O65 2.098(18) .
Mo18 O66 2.13(2) .
Mo18 S17 2.304(8) .
Mo18 S18 2.328(8) .
Mo18 O64 2.366(16) .
Mo18 K19 4.12(2) 2_556
Mo19 O62 1.68(2) .
Mo19 O65 2.097(19) .
Mo19 O66 2.113(19) .
Mo19 O64 2.235(18) .
Mo19 S19 2.311(8) .
Mo19 S20 2.321(8) .
Mo19 Mo20 2.837(3) .
Mo19 K4' 4.02(4) 1_655
Mo20 O61 1.674(19) .
Mo20 O52 2.077(16) .
Mo20 O60 2.15(2) .
Mo20 S19 2.322(7) .
Mo20 S20 2.341(8) .
Mo20 O63 2.432(14) .
Mo20 K12' 4.04(3) .
Mo21 O58 1.655(19) .
Mo21 O48 2.083(19) .
Mo21 O51 2.115(16) 2_566
Mo21 S21 2.333(8) .
Mo21 S22 2.349(7) .
Mo21 O92 2.494(17) .
Mo21 Mo22 2.840(4) .
Mo21 K2 4.021(12) .
Mo22 O57 1.661(18) .
Mo22 O55 2.08(2) .
Mo22 O41 2.088(18) .
Mo22 S21 2.318(8) .
Mo22 S22 2.336(8) .
Mo22 O47 2.426(19) .
Mo22 K11' 4.00(3) .
Mo22 K11 4.01(2) .
Mo23 O78 1.650(18) .
Mo23 O75 2.095(19) .
Mo23 O50 2.131(18) .
Mo23 S23 2.322(8) .
Mo23 S24 2.327(8) .
Mo23 O82 2.438(17) .
Mo23 Mo24 2.865(3) .
Mo23 K12 3.76(3) .
Mo24 O79 1.67(2) .
Mo24 O81 2.12(2) .
Mo24 O80 2.132(19) .
Mo24 O83 2.283(18) .
Mo24 S23 2.299(9) .
Mo24 S24 2.317(9) .
Mo25 O84 1.66(2) .
Mo25 O81 2.08(2) .
Mo25 O80 2.14(2) .
Mo25 S25 2.297(10) .
Mo25 O83 2.315(18) .
Mo25 S26 2.353(10) .
Mo25 Mo26 2.845(4) .
Mo26 O85 1.68(2) .
Mo26 O88 2.11(2) .
Mo26 O87 2.142(18) .
Mo26 O86 2.292(17) .
Mo26 S25 2.303(10) .
Mo26 S26 2.337(10) .
Mo26 K20 4.01(4) 2_456
Mo26 K13 4.10(3) .
Mo27 O89 1.685(18) .
Mo27 O87 2.133(18) .
Mo27 O88 2.137(18) .
Mo27 O86 2.285(17) .
Mo27 S28 2.295(7) .
Mo27 S27 2.318(7) .
Mo27 Mo28 2.852(3) .
Mo27 K7' 3.86(3) 2_466
Mo27 K7 4.08(2) 1_455
Mo27 K13 4.13(3) .
Mo28 O91 1.62(2) .
Mo28 O12 2.072(16) .
Mo28 O53 2.101(17) 2_566
Mo28 S27 2.321(8) .
Mo28 S28 2.327(7) .
Mo28 O90 2.452(18) .
Mo28 K4' 4.02(4) 2_466
Mo28 K7 4.104(19) 1_455
Se1 O52 1.690(16) .
Se1 O51 1.701(16) .
Se1 O53 1.715(18) .
Se1 K2 3.934(11) 2_566
Se2 O49 1.60(2) .
Se2 O48 1.681(18) .
Se2 O50 1.685(19) .
Se2 K2 3.800(13) .
Se3 O40 1.68(2) .
Se3 O41 1.692(18) 2_566
Se3 O39 1.75(2) .
Se4 O56 1.63(3) .
Se4 O54 1.72(2) .
Se4 O55 1.720(18) 2_566
Se4 K1 3.930(11) .
Se5 O45 1.64(2) .
Se5 O44 1.711(17) .
Se5 O46 1.74(2) .
Se5 K9 3.73(3) 2
Se5 K1 3.939(14) .
Se6 O60 1.63(2) .
Se6 O59 1.695(16) .
Se6 O1 1.705(19) .
Se7 O16 1.61(2) .
Se7 O14 1.673(17) .
Se7 O15 1.696(18) .
Se8 O37 1.62(3) .
Se8 O36 1.692(19) .
Se8 O38 1.712(18) .
Se8 K9' 3.65(2) 2
Se8 K1 3.733(10) .
Se8 K16 3.88(4) .
Se9 O77 1.61(3) .
Se9 O75 1.65(2) .
Se9 O76 1.691(18) .
Se9 K5 3.519(15) .
Se9 K15 3.76(3) .
Se9 K12 3.81(3) .
Se10 O13 1.58(2) .
Se10 O12 1.725(17) .
Se10 O11 1.752(17) .
Se10 K4 3.656(14) .
Se10 K7' 3.89(3) .
S1 K20 3.38(4) .
S1 K15 3.79(3) .
S2 K18 3.30(3) .
S3 K20 3.55(4) .
S4 K18 3.31(3) .
S7 K18 3.46(2) .
S9 K4 3.250(15) 2_566
S10 K12 3.40(3) .
S13 K16 3.44(4) .
S16 K3 3.637(15) 1_655
S17 K7 3.44(2) .
S18 K19 3.49(2) 2_556
S19 K7 3.31(2) .
S19 K4' 3.35(4) 1_655
S20 K12' 3.31(3) .
S22 K11' 3.36(3) .
S23 K11' 3.45(3) .
S24 K19 3.47(3) .
S25 K11' 3.27(3) .
S25 K13 3.35(3) .
S26 K20 3.42(4) 2_456
S27 K13 3.50(3) .
S28 K7 3.44(2) 1_455
K1 O38 2.68(2) .
K1 O54 2.81(2) .
K1 O129 2.82(9) 2
K1 O46 2.89(2) .
K1 O139 2.97(7) .
K1 O36 3.05(2) .
K1 O94 3.21(2) .
K1 O44 3.27(2) .
K1 O55 3.31(2) 2_566
K1 O47 3.36(2) 2_566
K2 O102 2.66(2) .
K2 O49 2.76(2) .
K2 O51 2.840(19) 2_566
K2 O16 2.93(3) 2_566
K2 O92 2.95(2) .
K2 O48 3.19(2) .
K2 O52 3.39(2) 2_566
K2 Se1 3.934(11) 2_566
K3 O115 2.71(5) .
K3 O101 2.73(2) .
K3 O8 2.76(3) .
K3 O114 2.83(4) 2_566
K3 O9 2.86(2) .
K3 S16 3.637(15) 1_455
K3 K4 4.837(19) .
K4 O111 2.81(5) .
K4 O9 2.83(2) .
K4 O11 2.92(2) .
K4 K4' 3.03(4) 2_466
K4 O13 3.09(3) .
K4 O17 3.16(3) 2_566
K4 S9 3.250(15) 2_566
K4 O18 3.33(3) 2_566
K4 O14 3.39(2) .
K4 K7' 3.96(3) .
K4' K7' 2.48(4) 2_466
K4' O91 2.95(4) 2_466
K4' O89 2.99(4) .
K4' K4 3.03(4) 2_466
K4' O111 3.21(6) 2_466
K4' O62 3.22(4) 1_455
K4' O13 3.23(4) 2_466
K4' S19 3.35(4) 1_455
K4' O120 3.36(7) 1_455
K4' Mo28 4.02(4) 2_466
K4' Mo19 4.02(4) 1_455
K4' K7 4.35(4) 1_455
K5 O103 2.77(3) .
K5 O131 2.87(5) .
K5 O76 2.91(2) .
K5 O25 2.98(3) .
K5 O75 3.02(2) .
K5 O82 3.09(3) .
K5 K8' 4.13(5) .
K5 K12' 4.20(3) .
K5 K12 4.43(3) .
K5 K8 4.76(3) .
K6 O145 2.87(9) .
K6 O132 2.96(6) .
K6 O20 3.12(3) .
K6 K17 4.75(4) .
K6 K12 4.98(3) .
K7 K7' 2.76(4) 1_655
K7 O65 3.01(3) .
K7 O113 3.02(4) .
K7 O91 3.05(3) 2_566
K7 O89 3.14(3) 1_655
K7 O91 3.17(3) 1_655
K7 S28 3.44(2) 1_655
K7 Mo27 4.08(2) 1_655
K7 Mo28 4.104(19) 1_655
K7 K4' 4.35(4) 1_655
K7' O13 2.47(4) .
K7' K4' 2.48(4) 2_466
K7' O138 2.55(7) .
K7' O89 2.62(3) 2_466
K7' K7 2.76(4) 1_455
K7' O91 3.27(3) .
K7' O113 3.36(5) 1_455
K7' Mo27 3.86(3) 2_466
K7' K13 4.57(4) 2_466
K7' K7 4.65(4) 2_566
K8 O102 2.70(4) .
K8 O104 2.78(4) 2_566
K8 O16 2.92(4) 2_566
K8 O49 3.05(3) .
K8 O17 3.35(4) .
K8 O131 3.42(6) 2_566
K8 K8 4.58(6) 2_566
K8' O102 2.77(5) 2_566
K8' O104 2.94(6) 2_566
K8' O17 3.04(5) .
K8' O49 3.36(5) .
K8' K8' 4.25(9) 2_566
K9' O73 2.78(3) .
K9' O44 2.83(3) 2
K9' O38 2.87(3) 2
K9' O37 2.96(4) 2
K9' O126 3.15(6) 2
K9' O43 3.27(3) 2
K9' Se8 3.65(2) 2
K9' Mo8 3.702(19) 2
K9' K1 3.94(3) 2
K9 O140 2.77(7) .
K9 O73 2.81(4) .
K9 O44 2.85(4) 2
K9 O117 3.06(7) 2
K9 O45 3.07(4) 2
K9 O128 3.09(7) .
K9 O129 3.11(10) .
K9 O43 3.35(4) 2
K9 Se5 3.73(3) 2
K9 Mo8 4.02(3) 2
K9 K18 4.56(4) 2
K9 K1 4.88(3) 2
K14' O141 2.62(7) .
K14' O3 2.82(4) 2_556
K14' O85 2.93(4) 1_655
K14' O109 3.30(5) 2_556
K14' K20 3.91(5) 2_556
K11 O121 2.59(5) .
K11 O130 2.70(6) 2_456
K11 O57 2.89(3) .
K11 O29 3.00(3) 2_567
K11 O41 3.20(3) .
K11 O27 3.28(3) 2_567
K11 Mo12 4.00(2) 2_567
K11' O81 2.71(3) .
K11' O31 2.95(3) 1_556
K11' O57 3.25(3) .
K11' C27 3.37(6) 1_556
K11' K13 4.91(4) .
K12 O145 2.75(9) .
K12 O105 2.77(4) .
K12 O75 2.79(3) .
K12 O50 3.01(3) .
K12 O78 3.38(3) .
K12 K14 4.31(3) .
K12' O105 2.75(5) .
K12' O76 2.87(4) .
K12' O1 2.92(4) .
K12' O61 3.29(4) .
K13 O138 2.56(7) 2_466
K13 O88 2.60(3) .
K13 O57 2.80(3) .
K13 K7' 4.56(4) 2_466
K14 O105 2.57(4) .
K14 O112 2.78(5) .
K14 O119 2.88(5) .
K14 O120 2.91(6) .
K14 O62 2.96(3) .
K14 O18 3.25(3) .
K14 O145 3.24(9) .
K14 K4' 4.81(4) 1_655
K15 O77 2.82(4) .
K15 O66 2.81(4) 2_556
K15 O123 2.90(5) .
K15 O119 2.91(5) 2_556
K15 K17 4.33(5) .
K15 K20 4.75(5) .
K15 K19 4.77(4) .
K16 O116 2.76(6) .
K16 O106 2.83(5) 2_566
K16 O134 2.83(7) .
K16 O37 2.85(5) .
K18 O22 2.66(4) .
K18 O117 2.87(6) .
K18 K9 4.56(4) 2
K19 O123 2.66(6) .
K19 O80 2.76(4) .
K19 C21 3.03(7) 2_556
K19 O67 3.21(3) 2_556
K19 S18 3.49(2) 2_556
K19 Mo18 4.12(2) 2_556
K20 O3 2.67(4) .
K20 O123 2.99(6) .
K20 O85 3.06(4) 2_456
K20 O112 3.30(6) 2_556
K20 S26 3.42(4) 2_456
K20 K14' 3.91(5) 2_556
K20 Mo26 4.01(4) 2_456
O3 K14' 2.82(4) 2_556
O4 C1 1.30(3) .
O7 C4 1.24(3) .
O10 C3 1.24(3) .
O13 K4' 3.23(4) 2_466
O16 Mo9 2.112(19) 2_566
O16 K8 2.92(4) 2_566
O16 K2 2.93(3) 2_566
O17 K4 3.16(3) 2_566
O18 K4 3.33(3) 2_566
O25 C2 1.22(3) .
O27 K11 3.28(3) 2_567
O28 Mo13 2.113(19) 2_566
O29 Mo13 2.14(2) 2_566
O29 K11 3.00(3) 2_567
O30 C10 1.21(3) .
O30 Mo13 2.24(2) 2_566
O31 K11' 2.95(3) 1_554
O33 C9 1.21(3) 2_566
O34 C11 1.28(3) .
O35 C12 1.28(3) .
O37 K9' 2.96(4) 2
O38 K9' 2.87(3) 2
O41 Se3 1.692(18) 2_566
O43 K9' 3.27(3) 2
O43 K9 3.35(4) 2
O44 K9' 2.83(3) 2
O44 K9 2.85(4) 2
O45 K9 3.07(4) 2
O47 K1 3.36(2) 2_566
O51 Mo21 2.115(16) 2_566
O51 K2 2.840(19) 2_566
O52 K2 3.39(2) 2_566
O53 Mo28 2.101(17) 2_566
O55 Se4 1.720(18) 2_566
O55 K1 3.31(2) 2_566
O62 K4' 3.22(4) 1_655
O63 C7 1.29(3) .
O64 C8 1.28(3) .
O66 K15 2.81(4) 2_556
O67 K19 3.21(3) 2_556
O69 C5 1.27(3) .
O74 C6 1.26(3) .
O82 C14 1.25(3) .
O83 C15 1.27(3) .
O85 K14' 2.93(4) 1_455
O85 K20 3.06(4) 2_456
O86 C16 1.24(3) .
O89 K7' 2.62(3) 2_466
O89 K7 3.14(3) 1_455
O90 C13 1.22(3) .
O91 K4' 2.95(4) 2_466
O91 K7 3.05(3) 2_566
O91 K7 3.17(3) 1_455
O102 K8' 2.77(5) 2_566
O104 K8 2.78(4) 2_566
O104 K8' 2.94(6) 2_566
O106 K16 2.83(5) 2_566
O109 K14' 3.30(5) 2_556
O111 K4' 3.21(6) 2_466
O112 K20 3.30(6) 2_556
O113 K7' 3.36(5) 1_655
O114 K3 2.83(4) 2_566
O117 K9 3.06(7) 2
O119 K15 2.91(5) 2_556
O120 K4' 3.36(7) 1_655
O126 K9' 3.15(6) 2
O129 K1 2.82(9) 2
O130 K11 2.70(6) 2_456
O131 K8 3.42(5) 2_566
O137 O137 1.41(15) 2_667
O138 K13 2.56(7) 2_466
N1 C18 1.52(6) .
N1 C17 1.532(19) .
N1 C20 1.56(6) .
N1 C19 1.57(6) .
N2 C22 1.45(5) .
N2 C21 1.46(7) .
N2 C24 1.484(19) .
N2 C23 1.49(6) .
N3 C25 1.45(6) .
N3 C27 1.45(6) .
N3 C26 1.49(2) .
C1 C4 1.44(4) .
C1 C2 1.44(4) .
C1 C3 2.02(5) .
C2 C3 1.49(4) .
C3 C4 1.46(4) .
C5 C6 1.41(3) .
C5 C8 1.44(4) .
C6 C7 1.53(4) .
C7 C8 1.43(3) .
C9 O33 1.21(3) 2_566
C9 C10 1.49(4) .
C9 C12 1.57(4) .
C10 C11 1.43(4) .
C11 C12 1.53(4) .
C13 C14 1.48(4) .
C13 C16 1.48(4) .
C13 C15 2.03(4) .
C14 C15 1.43(4) .
C15 C16 1.39(4) .
C21 K19 3.03(7) 2_556
C27 K11' 3.37(6) 1_554
